data_7111845
loop_
_publ_author_name
'Karzan H. Zangana'
'Eufemio Moreno Pineda'
'Eric J. L. McInnes'
'Jurgen Schnack'
'Richard E. P. Winpenny'

_publ_section_title
;
 Centred nine-metal rings of lanthanides
;
_journal_name_full Chem.Commun.
_journal_page_first 1438
_journal_paper_doi 10.1039/c3cc48708c
_journal_volume 50
_journal_year 2014
_chemical_formula_moiety 'C114 H222 Dy10 O59 P6, C45 H69 Co3 N3 O13'
_chemical_formula_sum 'C159 H291 Co3 Dy10 N3 O72 P6'
_chemical_formula_weight 5384.54
_chemical_name_systematic
;
 ?
;
_space_group_crystal_system triclinic
_space_group_IT_number 2
_space_group_name_Hall '-P 1'
_space_group_name_H-M_alt 'P -1'
_symmetry_space_group_name_Hall '-P 1'
_symmetry_space_group_name_H-M 'P -1'
_atom_sites_solution_hydrogens mixed
_atom_sites_solution_primary iterative
_audit_creation_date 2013-11-11
_audit_creation_method
;
Olex2 1.2
(compiled 2013.09.17 svn.r2790 for OlexSys, GUI svn.r4601)
;
_cell_angle_alpha 105.194(4)
_cell_angle_beta 93.035(4)
_cell_angle_gamma 103.129(3)
_cell_formula_units_Z 2
_cell_length_a 20.7198(8)
_cell_length_b 23.4541(9)
_cell_length_c 26.0799(15)
_cell_measurement_reflns_used 10425
_cell_measurement_temperature 150.1(8)
_cell_measurement_theta_max 28.1050
_cell_measurement_theta_min 3.2880
_cell_volume 11825.6(10)
_computing_cell_refinement
;
CrysAlisPro, Agilent Technologies,
Version 1.171.36.28 (release 01-02-2013 CrysAlis171 .NET)
(compiled Feb  1 2013,16:14:44)
;
_computing_data_collection
;
CrysAlisPro, Agilent Technologies,
Version 1.171.36.28 (release 01-02-2013 CrysAlis171 .NET)
(compiled Feb  1 2013,16:14:44)
;
_computing_data_reduction
;
CrysAlisPro, Agilent Technologies,
Version 1.171.36.28 (release 01-02-2013 CrysAlis171 .NET)
(compiled Feb  1 2013,16:14:44)
;
_computing_molecular_graphics
;
O. V. Dolomanov, L. J. Bourhis, R. J. Gildea, J. A. K. Howard and H. Puschmann,
OLEX2: a complete structure solution, refinement and analysis program.
J. Appl. Cryst. (2009). 42, 339-341.
;
_computing_publication_material
;
O. V. Dolomanov, L. J. Bourhis, R. J. Gildea, J. A. K. Howard and H. Puschmann,
OLEX2: a complete structure solution, refinement and analysis program.
J. Appl. Cryst. (2009). 42, 339-341.
;
_computing_structure_refinement
;
SHELX, G.M. Sheldrick, Acta Cryst.
(2008). A64, 112-122
;
_computing_structure_solution 'SUPERFLIP, J. Appl. Cryst. (2007) 40, 786-790'
_diffrn_ambient_temperature 150.1(8)
_diffrn_detector_area_resol_mean 8.0714
_diffrn_measured_fraction_theta_full 0.9872
_diffrn_measured_fraction_theta_max 0.8216
_diffrn_measurement_details
;
  1 omega  -50.00   45.00   1.0000   88.0000
omega____ theta____ kappa____ phi______ frames
    -       20.9454  -57.0000  150.0000 95

  2 omega   -3.00   90.00   1.0000   88.0000
omega____ theta____ kappa____ phi______ frames
    -       20.9454   57.0000  -60.0000 93

  3 omega  -94.00   10.00   1.0000   88.0000
omega____ theta____ kappa____ phi______ frames
    -      -21.1798  -77.0000   60.0000 104

  4 omega -103.00  -38.00   1.0000   88.0000
omega____ theta____ kappa____ phi______ frames
    -      -21.1798  178.0000 -120.0000 65
;
_diffrn_measurement_device_type 'SuperNova, Single source at offset, Eos'
_diffrn_measurement_method '\w scans'
_diffrn_orient_matrix_UB_11 -0.0214748000
_diffrn_orient_matrix_UB_12 0.0115045000
_diffrn_orient_matrix_UB_13 -0.0144596000
_diffrn_orient_matrix_UB_21 0.0132296000
_diffrn_orient_matrix_UB_22 -0.0119005000
_diffrn_orient_matrix_UB_23 -0.0238962000
_diffrn_orient_matrix_UB_31 -0.0248479000
_diffrn_orient_matrix_UB_32 -0.0278134000
_diffrn_orient_matrix_UB_33 -0.0050672000
_diffrn_radiation_monochromator mirror
_diffrn_radiation_type 'Mo K\a'
_diffrn_radiation_wavelength 0.7107
_diffrn_reflns_av_R_equivalents 0.0905
_diffrn_reflns_av_unetI/netI 0.2053
_diffrn_reflns_Laue_measured_fraction_full 0.970
_diffrn_reflns_Laue_measured_fraction_max 0.993
_diffrn_reflns_limit_h_max 24
_diffrn_reflns_limit_h_min -24
_diffrn_reflns_limit_k_max 26
_diffrn_reflns_limit_k_min -27
_diffrn_reflns_limit_l_max 31
_diffrn_reflns_limit_l_min -31
_diffrn_reflns_number 65089
_diffrn_reflns_point_group_measured_fraction_full 0.970
_diffrn_reflns_point_group_measured_fraction_max 0.993
_diffrn_reflns_theta_full 25.242
_diffrn_reflns_theta_max 25.027
_diffrn_reflns_theta_min 2.983
_diffrn_source 'SuperNova (Mo) X-ray Source'
_exptl_absorpt_coefficient_mu 3.432
_exptl_absorpt_correction_T_max 1.00000
_exptl_absorpt_correction_T_min 0.24722
_exptl_absorpt_correction_type multi-scan
_exptl_absorpt_process_details
;
CrysAlisPro, Agilent Technologies,
Version 1.171.36.28 (release 01-02-2013 CrysAlis171 .NET)
(compiled Feb  1 2013,16:14:44)
Empirical absorption correction using spherical harmonics,
 implemented in SCALE3 ABSPACK scaling algorithm.
;
_exptl_crystal_colour_lustre clear
_exptl_crystal_colour_primary yellow
_exptl_crystal_density_diffrn 1.512
_exptl_crystal_description plate
_exptl_crystal_F_000 5346
_exptl_crystal_size_max 0.3
_exptl_crystal_size_mid 0.1
_exptl_crystal_size_min 0.05
_refine_diff_density_max 4.085
_refine_diff_density_min -2.218
_refine_diff_density_rms 0.260
_refine_ls_extinction_method none
_refine_ls_goodness_of_fit_ref 1.050
_refine_ls_hydrogen_treatment constr
_refine_ls_matrix_type full
_refine_ls_number_parameters 2199
_refine_ls_number_reflns 41489
_refine_ls_number_restraints 216
_refine_ls_restrained_S_all 1.049
_refine_ls_R_factor_all 0.1802
_refine_ls_R_factor_gt 0.0903
_refine_ls_shift/su_max 0.013
_refine_ls_shift/su_mean 0.000
_refine_ls_structure_factor_coef Fsqd
_refine_ls_weighting_details 'w=1/[\s^2^(Fo^2^)+(0.0734P)^2^+114.1433P] where P=(Fo^2^+2Fc^2^)/3'
_refine_ls_weighting_scheme calc
_refine_ls_wR_factor_gt 0.1942
_refine_ls_wR_factor_ref 0.2570
_reflns_Friedel_coverage 0.000
_reflns_number_gt 21552
_reflns_number_total 41489
_reflns_threshold_expression 'I > 2\s(I)'
_cod_data_source_file c3cc48708c.txt
_cod_data_source_block Dy10
_cod_original_cell_volume 11825.5(9)
_cod_database_code 7111845
_shelx_space_group_comment
;
The symmetry employed for this shelxl refinement is uniquely defined
by the following loop, which should always be used as a source of
symmetry information in preference to the above space-group names.
They are only intended as comments.
;

loop_
_space_group_symop_operation_xyz
'x, y, z'
'-x, -y, -z'

loop_
_atom_site_label
_atom_site_type_symbol
_atom_site_fract_x
_atom_site_fract_y
_atom_site_fract_z
_atom_site_U_iso_or_equiv
_atom_site_adp_type
_atom_site_occupancy
_atom_site_symmetry_multiplicity
_atom_site_calc_flag
_atom_site_refinement_flags_posn
_atom_site_refinement_flags_adp
_atom_site_refinement_flags_occupancy
_atom_site_disorder_assembly
_atom_site_disorder_group
Dy1 Dy 0.42495(4) 0.70641(4) -0.11109(3) 0.0281(2) Uani 1 1 d . . . . .
Dy2 Dy 0.52435(4) 0.75870(4) 0.02563(3) 0.0255(2) Uani 1 1 d . . . . .
Dy3 Dy 0.45563(4) 0.76294(4) 0.16270(3) 0.0266(2) Uani 1 1 d . . . . .
Dy4 Dy 0.30682(4) 0.77501(4) 0.23430(4) 0.0327(2) Uani 1 1 d . . . . .
Dy5 Dy 0.13059(4) 0.80437(4) 0.23185(4) 0.0362(2) Uani 1 1 d . . . . .
Dy6 Dy 0.01150(4) 0.77932(4) 0.10852(4) 0.0332(2) Uani 1 1 d . . . . .
Dy7 Dy -0.01852(4) 0.73663(4) -0.04934(4) 0.0323(2) Uani 1 1 d . . . . .
Dy8 Dy 0.06702(4) 0.72670(4) -0.17556(4) 0.0340(2) Uani 1 1 d . . . . .
Dy9 Dy 0.24758(4) 0.71657(4) -0.18556(4) 0.0380(3) Uani 1 1 d . . . . .
Dy10 Dy 0.24909(4) 0.77273(3) 0.02728(3) 0.0222(2) Uani 1 1 d . . . . .
Co1 Co 0.69971(14) 0.79001(14) 0.52012(11) 0.0458(7) Uani 1 1 d . . . . .
Co2 Co 0.79356(14) 0.69795(14) 0.49305(12) 0.0502(8) Uani 1 1 d . . . . .
Co3 Co 0.68417(14) 0.67957(14) 0.57286(11) 0.0453(7) Uani 1 1 d . . . . .
P1 P 0.3244(2) 0.8157(2) -0.0811(2) 0.0295(11) Uani 1 1 d . . . . .
P2 P 0.3606(2) 0.8663(2) 0.14767(19) 0.0261(11) Uani 1 1 d . . . . .
P3 P 0.1187(2) 0.8533(2) 0.0333(2) 0.0279(11) Uani 1 1 d . . . . .
P4 P 0.3810(2) 0.6863(2) 0.02265(19) 0.0239(10) Uani 1 1 d . . . . .
P5 P 0.1553(2) 0.7161(2) 0.13100(19) 0.0275(11) Uani 1 1 d . . . . .
P6 P 0.1243(2) 0.6735(2) -0.0933(2) 0.0284(11) Uani 1 1 d . . . . .
O1 O 0.5010(6) 0.6508(6) -0.1182(6) 0.049(4) Uani 1 1 d . . . . .
O1H2 O 0.1945(6) 0.8681(5) 0.1834(5) 0.037(3) Uani 1 1 d . . . . .
H1HA H 0.1820 0.8540 0.1474 0.056 Uiso 1 1 d R U . . .
H1HB H 0.2389 0.8703 0.1884 0.056 Uiso 1 1 d R U . . .
O1O O 0.7268(6) 0.7220(7) 0.5297(5) 0.049(4) Uani 1 1 d . . . . .
O1P O 0.3544(6) 0.7649(5) -0.1132(5) 0.036(3) Uani 1 1 d . U . . .
O2 O 0.5602(7) 0.6876(6) -0.0386(5) 0.045(4) Uani 1 1 d . . . . .
O2H2 O 0.4565(5) 0.8311(5) 0.0383(4) 0.024(3) Uani 1 1 d . . . . .
H2HA H 0.4319 0.8261 0.0086 0.036 Uiso 1 1 d R U . . .
H2HB H 0.4816 0.8682 0.0482 0.036 Uiso 1 1 d R U . . .
O2P O 0.3221(5) 0.8123(5) -0.0238(5) 0.028(3) Uani 1 1 d . . . . .
O3 O 0.5137(6) 0.7853(6) -0.0642(5) 0.038(3) Uani 1 1 d . . . . .
O3H2 O 0.1280(6) 0.8144(6) -0.1086(5) 0.042(3) Uani 1 1 d . . . . .
H3HA H 0.1170 0.8458 -0.1130 0.062 Uiso 1 1 d R U . . .
H3HB H 0.1695 0.8183 -0.1112 0.062 Uiso 1 1 d R U . . .
O3P O 0.2551(6) 0.8025(6) -0.1129(5) 0.036(3) Uani 1 1 d . . . . .
O4 O 0.6026(6) 0.8263(6) -0.0069(6) 0.048(4) Uani 1 1 d . . . . .
O4H2 O 0.3410(6) 0.7285(6) 0.1553(5) 0.035(3) Uani 1 1 d . . . . .
O4P O 0.4208(5) 0.8405(5) 0.1396(4) 0.028(3) Uani 1 1 d . U . . .
O5 O 0.5766(5) 0.7055(6) 0.0688(5) 0.032(3) Uani 1 1 d . . . . .
O5H2 O 0.0519(5) 0.7156(5) 0.0228(5) 0.033(3) Uani 1 1 d . . . . .
O5P O 0.3252(5) 0.8548(5) 0.1964(5) 0.026(3) Uani 1 1 d . U . . .
O6 O 0.5413(6) 0.7140(6) 0.1480(5) 0.042(3) Uani 1 1 d . . . . .
O6P O 0.3115(5) 0.8430(5) 0.0964(4) 0.025(3) Uani 1 1 d . . . . .
O7 O 0.5544(6) 0.8242(6) 0.1086(5) 0.046(3) Uani 1 1 d . . . . .
O7P O 0.1849(6) 0.8372(5) 0.0242(5) 0.0357(18) Uani 1 1 d . . . . .
O8 O 0.5538(7) 0.8455(6) 0.1955(6) 0.046(3) Uani 1 1 d . . . . .
O8P O 0.0966(6) 0.8429(5) 0.0851(5) 0.0357(18) Uani 1 1 d . . . . .
O9 O 0.4401(7) 0.6874(6) 0.2073(5) 0.046(4) Uani 1 1 d . . . . .
O9P O 0.0674(6) 0.8188(5) -0.0161(5) 0.0357(18) Uani 1 1 d . . . . .
O10 O 0.3501(7) 0.6958(7) 0.2524(6) 0.060(4) Uani 1 1 d . . . . .
O10P O 0.4149(6) 0.7014(5) -0.0255(4) 0.029(3) Uani 1 1 d . . . . .
O11 O 0.4323(7) 0.8124(6) 0.2455(6) 0.048(4) Uani 1 1 d . . . . .
O11P O 0.3171(5) 0.7081(5) 0.0285(4) 0.023(3) Uani 1 1 d . . . . .
O12 O 0.3790(8) 0.8262(7) 0.3161(6) 0.060(4) Uani 1 1 d . . . . .
O12P O 0.4360(5) 0.7184(5) 0.0699(4) 0.019(2) Uani 1 1 d . . . . .
O13 O 0.2394(7) 0.7280(7) 0.2868(5) 0.053(4) Uani 1 1 d . . . . .
O13P O 0.1866(5) 0.7283(5) 0.0829(4) 0.0277(16) Uani 1 1 d . U . . .
O14 O 0.1390(6) 0.7489(6) 0.2896(6) 0.048(4) Uani 1 1 d . . . . .
O14P O 0.0931(5) 0.7409(5) 0.1417(4) 0.0277(16) Uani 1 1 d . . . . .
O15 O 0.2426(6) 0.8480(6) 0.2786(4) 0.039(3) Uani 1 1 d . . . . .
O15P O 0.2001(5) 0.7460(5) 0.1848(4) 0.0277(16) Uani 1 1 d . . . . .
O16 O 0.1613(7) 0.8877(7) 0.3087(5) 0.054(4) Uani 1 1 d . . . . .
O16P O 0.1568(5) 0.6881(5) -0.1418(4) 0.0269(16) Uani 1 1 d . . . . .
O17 O 0.0266(7) 0.7634(6) 0.2486(6) 0.052(3) Uani 1 1 d . . . . .
O17P O 0.0608(5) 0.6967(5) -0.0951(4) 0.0269(16) Uani 1 1 d . . . . .
O18 O -0.0460(6) 0.7534(6) 0.1764(6) 0.052(3) Uani 1 1 d . . . . .
O18P O 0.1700(5) 0.7043(5) -0.0415(4) 0.0269(16) Uani 1 1 d . . . . .
O19 O 0.0640(5) 0.8563(5) 0.1981(5) 0.032(3) Uani 1 1 d . . . . .
O20 O -0.0185(6) 0.8722(6) 0.1500(5) 0.046(4) Uani 1 1 d . . . . .
O21 O -0.0534(6) 0.6793(6) 0.0712(6) 0.050(4) Uani 1 1 d . . . . .
O22 O -0.0773(6) 0.6594(6) -0.0173(6) 0.042(4) Uani 1 1 d . . . . .
O23 O -0.0542(6) 0.7865(6) 0.0395(5) 0.038(3) Uani 1 1 d . . . . .
O24 O -0.1094(6) 0.7806(7) -0.0357(6) 0.057(5) Uani 1 1 d . . . . .
O25 O -0.0847(6) 0.6646(6) -0.1211(6) 0.044(4) Uani 1 1 d . . . . .
O26 O -0.0357(6) 0.6548(6) -0.1959(5) 0.038(3) Uani 1 1 d . . . . .
O27 O -0.0096(6) 0.7800(6) -0.1226(6) 0.046(4) Uani 1 1 d . . . . .
O28 O 0.0060(8) 0.7866(7) -0.2040(6) 0.056(4) Uani 1 1 d . . . . .
O29 O 0.0723(6) 0.6575(7) -0.2549(5) 0.050(4) Uani 1 1 d . . . . .
O30 O 0.1808(6) 0.6556(6) -0.2615(5) 0.050(4) Uani 1 1 d . . . . .
O31 O 0.1615(6) 0.7716(6) -0.2089(5) 0.046(4) Uani 1 1 d . . . . .
O32 O 0.2592(7) 0.7921(7) -0.2319(6) 0.061(5) Uani 1 1 d . . . . .
O33 O 0.2585(7) 0.6216(7) -0.1803(6) 0.062(5) Uani 1 1 d . . . . .
O34 O 0.3508(7) 0.6165(6) -0.1413(6) 0.054(4) Uani 1 1 d . . . . .
O35 O 0.3369(7) 0.7048(8) -0.2309(6) 0.077(6) Uani 1 1 d . . . . .
O36 O 0.4396(8) 0.7097(7) -0.1960(5) 0.060(5) Uani 1 1 d . . . . .
O37 O 0.7874(7) 0.8410(6) 0.5422(5) 0.060(5) Uani 1 1 d . . . . .
C91 C 0.8293(7) 0.8324(6) 0.5272(5) 0.065(7) Uani 1 1 d R U . . .
O38 O 0.8452(7) 0.7790(7) 0.4988(6) 0.058(4) Uani 1 1 d . . . . .
O39 O 0.7098(7) 0.7736(6) 0.4457(5) 0.049(4) Uani 1 1 d . . . . .
O40 O 0.7490(7) 0.6882(7) 0.4269(5) 0.054(4) Uani 1 1 d . . . . .
O41 O 0.8457(8) 0.7048(8) 0.5573(7) 0.071(5) Uani 1 1 d . . . . .
O42 O 0.7640(8) 0.6658(7) 0.6001(6) 0.058(4) Uani 1 1 d . . . . .
O43 O 0.7550(7) 0.6134(6) 0.4808(5) 0.050(4) Uani 1 1 d . . . . .
O44 O 0.6612(7) 0.6038(7) 0.5183(6) 0.052(4) Uani 1 1 d . . . . .
O45 O 0.7002(7) 0.7483(7) 0.6335(5) 0.054(4) Uani 1 1 d . . . . .
O46 O 0.6823(6) 0.8188(7) 0.5928(5) 0.045(4) Uani 1 1 d . . . . .
O47 O 0.5949(7) 0.6883(7) 0.5527(6) 0.054(4) Uani 1 1 d . . . . .
O48 O 0.6104(6) 0.7458(7) 0.4968(5) 0.046(4) Uani 1 1 d . . . . .
N1 N 0.6709(10) 0.8617(9) 0.5084(7) 0.054(5) Uani 1 1 d . . . . .
N2 N 0.8683(9) 0.6702(9) 0.4540(7) 0.053(5) Uani 1 1 d . . . . .
N3 N 0.6379(8) 0.6317(8) 0.6215(7) 0.048(5) Uani 1 1 d . . . . .
C1 C 0.5496(9) 0.6551(8) -0.0842(7) 0.030(4) Uani 1 1 d . . . . .
C1P C 0.3700(8) 0.8925(8) -0.0820(7) 0.031(4) Uani 1 1 d . U . . .
C2 C 0.5926(10) 0.6111(10) -0.1042(8) 0.045(6) Uani 1 1 d . . . . .
C2P C 0.4368(9) 0.9100(9) -0.0442(9) 0.051(6) Uani 1 1 d . . . . .
H2PA H 0.4272 0.9127 -0.0082 0.076 Uiso 1 1 calc R U . . .
H2PB H 0.4633 0.9487 -0.0457 0.076 Uiso 1 1 calc R U . . .
H2PC H 0.4610 0.8794 -0.0555 0.076 Uiso 1 1 calc R U . . .
C3 C 0.5622(13) 0.5539(12) -0.0907(12) 0.091(10) Uani 1 1 d . . . . .
H3A H 0.5585 0.5629 -0.0531 0.137 Uiso 1 1 calc R U . . .
H3B H 0.5898 0.5258 -0.1000 0.137 Uiso 1 1 calc R U . . .
H3C H 0.5186 0.5360 -0.1104 0.137 Uiso 1 1 calc R U . . .
C3P C 0.3276(10) 0.9352(9) -0.0591(9) 0.056(6) Uani 1 1 d . . . . .
H3PA H 0.2927 0.9323 -0.0861 0.083 Uiso 1 1 calc R U . . .
H3PB H 0.3548 0.9764 -0.0473 0.083 Uiso 1 1 calc R U . . .
H3PC H 0.3083 0.9243 -0.0293 0.083 Uiso 1 1 calc R U . . .
C4 C 0.6663(11) 0.6370(13) -0.0798(12) 0.101(12) Uani 1 1 d . . . . .
H4A H 0.6804 0.6790 -0.0796 0.151 Uiso 1 1 calc R U . . .
H4B H 0.6934 0.6140 -0.1008 0.151 Uiso 1 1 calc R U . . .
H4C H 0.6708 0.6342 -0.0438 0.151 Uiso 1 1 calc R U . . .
C4P C 0.3833(9) 0.8915(10) -0.1389(8) 0.049(6) Uani 1 1 d . . . . .
H4PA H 0.4127 0.8655 -0.1505 0.074 Uiso 1 1 calc R U . . .
H4PB H 0.4038 0.9321 -0.1401 0.074 Uiso 1 1 calc R U . . .
H4PC H 0.3420 0.8761 -0.1621 0.074 Uiso 1 1 calc R U . . .
C5 C 0.5949(13) 0.5949(12) -0.1635(9) 0.078(9) Uani 1 1 d . . . . .
H5A H 0.5503 0.5825 -0.1816 0.117 Uiso 1 1 calc R U . . .
H5B H 0.6163 0.5621 -0.1739 0.117 Uiso 1 1 calc R U . . .
H5C H 0.6197 0.6298 -0.1729 0.117 Uiso 1 1 calc R U . . .
C5P C 0.3898(9) 0.9484(8) 0.1621(7) 0.031(4) Uani 1 1 d . U . . .
C6 C 0.5736(10) 0.8173(9) -0.0552(9) 0.044(5) Uani 1 1 d . U . . .
C6P C 0.4436(11) 0.9709(10) 0.2104(9) 0.066(7) Uani 1 1 d . . . . .
H6PA H 0.4246 0.9612 0.2408 0.098 Uiso 1 1 calc R U . . .
H6PB H 0.4605 1.0143 0.2184 0.098 Uiso 1 1 calc R U . . .
H6PC H 0.4793 0.9514 0.2024 0.098 Uiso 1 1 calc R U . . .
C7 C 0.6134(11) 0.8423(10) -0.0930(9) 0.053(6) Uani 1 1 d . . . . .
C7P C 0.3344(10) 0.9807(9) 0.1760(8) 0.048(6) Uani 1 1 d . . . . .
H7PA H 0.2993 0.9659 0.1467 0.072 Uiso 1 1 calc R U . . .
H7PB H 0.3519 1.0238 0.1825 0.072 Uiso 1 1 calc R U . . .
H7PC H 0.3172 0.9725 0.2075 0.072 Uiso 1 1 calc R U . . .
C8 C 0.6459(12) 0.7947(16) -0.1202(11) 0.098(11) Uani 1 1 d . . . . .
H8A H 0.6743 0.7864 -0.0942 0.148 Uiso 1 1 calc R U . . .
H8B H 0.6721 0.8087 -0.1458 0.148 Uiso 1 1 calc R U . . .
H8C H 0.6124 0.7582 -0.1382 0.148 Uiso 1 1 calc R U . . .
C8P C 0.4201(11) 0.9651(9) 0.1143(9) 0.057(6) Uani 1 1 d . . . . .
H8PA H 0.4638 0.9577 0.1132 0.085 Uiso 1 1 calc R U . . .
H8PB H 0.4235 1.0074 0.1177 0.085 Uiso 1 1 calc R U . . .
H8PC H 0.3922 0.9406 0.0819 0.085 Uiso 1 1 calc R U . . .
C9 C 0.6616(13) 0.9003(13) -0.0652(13) 0.111(12) Uani 1 1 d . . . . .
H9A H 0.6380 0.9302 -0.0497 0.166 Uiso 1 1 calc R U . . .
H9B H 0.6887 0.9143 -0.0904 0.166 Uiso 1 1 calc R U . . .
H9C H 0.6895 0.8943 -0.0376 0.166 Uiso 1 1 calc R U . . .
C9P C 0.1262(9) 0.9339(8) 0.0398(7) 0.033(5) Uani 1 1 d . U . . .
C10 C 0.5674(11) 0.8513(10) -0.1363(8) 0.057(7) Uani 1 1 d . . . . .
H10A H 0.5407 0.8123 -0.1576 0.086 Uiso 1 1 calc R U . . .
H10B H 0.5938 0.8712 -0.1587 0.086 Uiso 1 1 calc R U . . .
H10C H 0.5389 0.8759 -0.1198 0.086 Uiso 1 1 calc R U . . .
C10P C 0.1769(10) 0.9734(9) 0.0869(10) 0.067(8) Uani 1 1 d . . . . .
H10D H 0.1691 0.9582 0.1174 0.100 Uiso 1 1 calc R U . . .
H10E H 0.1727 1.0146 0.0952 0.100 Uiso 1 1 calc R U . . .
H10F H 0.2211 0.9724 0.0781 0.100 Uiso 1 1 calc R U . . .
C11 C 0.5769(8) 0.6963(9) 0.1134(8) 0.032(4) Uani 1 1 d . U . . .
C11P C 0.0581(10) 0.9462(10) 0.0457(10) 0.066(7) Uani 1 1 d . . . . .
H11A H 0.0270 0.9195 0.0158 0.099 Uiso 1 1 calc R U . . .
H11B H 0.0606 0.9879 0.0467 0.099 Uiso 1 1 calc R U . . .
H11C H 0.0435 0.9390 0.0783 0.099 Uiso 1 1 calc R U . . .
C12 C 0.6182(15) 0.6547(14) 0.1279(11) 0.083(3) Uani 1 1 d . . . . .
C12P C 0.1484(11) 0.9496(9) -0.0105(9) 0.058(6) Uani 1 1 d . . . . .
H12A H 0.1827 0.9296 -0.0227 0.087 Uiso 1 1 calc R U . . .
H12B H 0.1655 0.9929 -0.0028 0.087 Uiso 1 1 calc R U . . .
H12C H 0.1110 0.9361 -0.0379 0.087 Uiso 1 1 calc R U . . .
C13 C 0.6774(13) 0.6575(13) 0.0969(10) 0.083(3) Uani 1 1 d . . . . .
H13A H 0.6627 0.6360 0.0599 0.124 Uiso 1 1 calc R U . . .
H13B H 0.7084 0.6390 0.1109 0.124 Uiso 1 1 calc R U . . .
H13C H 0.6988 0.6993 0.1001 0.124 Uiso 1 1 calc R U . . .
C13P C 0.3662(8) 0.6042(7) 0.0152(7) 0.022(4) Uani 1 1 d . U . . .
C14 C 0.6391(13) 0.6680(13) 0.1819(10) 0.083(3) Uani 1 1 d . . . . .
H14A H 0.6816 0.6974 0.1906 0.124 Uiso 1 1 calc R U . . .
H14B H 0.6433 0.6314 0.1902 0.124 Uiso 1 1 calc R U . . .
H14C H 0.6070 0.6845 0.2023 0.124 Uiso 1 1 calc R U . . .
C14P C 0.4232(9) 0.5799(9) -0.0082(8) 0.047(6) Uani 1 1 d . . . . .
H14D H 0.4289 0.5883 -0.0420 0.070 Uiso 1 1 calc R U . . .
H14E H 0.4134 0.5366 -0.0133 0.070 Uiso 1 1 calc R U . . .
H14F H 0.4636 0.5993 0.0158 0.070 Uiso 1 1 calc R U . . .
C15 C 0.5782(13) 0.5905(12) 0.1050(10) 0.083(3) Uani 1 1 d . . . . .
H15A H 0.5327 0.5878 0.1117 0.124 Uiso 1 1 calc R U . . .
H15B H 0.5961 0.5643 0.1214 0.124 Uiso 1 1 calc R U . . .
H15C H 0.5802 0.5781 0.0671 0.124 Uiso 1 1 calc R U . . .
C15P C 0.3048(8) 0.5718(8) -0.0234(7) 0.036(5) Uani 1 1 d . . . . .
H15D H 0.2666 0.5822 -0.0078 0.053 Uiso 1 1 calc R U . . .
H15E H 0.2995 0.5285 -0.0313 0.053 Uiso 1 1 calc R U . . .
H15F H 0.3089 0.5838 -0.0558 0.053 Uiso 1 1 calc R U . . .
C16 C 0.5793(10) 0.8545(10) 0.1529(8) 0.042(5) Uani 1 1 d . . . . .
C16P C 0.3587(9) 0.5930(8) 0.0691(8) 0.046(6) Uani 1 1 d . . . . .
H16A H 0.4018 0.6051 0.0898 0.069 Uiso 1 1 calc R U . . .
H16B H 0.3395 0.5504 0.0644 0.069 Uiso 1 1 calc R U . . .
H16C H 0.3301 0.6164 0.0874 0.069 Uiso 1 1 calc R U . . .
C17 C 0.6463(11) 0.9006(11) 0.1644(10) 0.054(6) Uani 1 1 d . . . . .
C17P C 0.1303(9) 0.6341(8) 0.1220(7) 0.030(4) Uani 1 1 d . U . . .
C18 C 0.696(2) 0.870(2) 0.1756(17) 0.173(10) Uani 1 1 d . U . . .
H18A H 0.6814 0.8470 0.1999 0.260 Uiso 1 1 calc R U . . .
H18B H 0.7372 0.9003 0.1916 0.260 Uiso 1 1 calc R U . . .
H18C H 0.7038 0.8437 0.1429 0.260 Uiso 1 1 calc R U . . .
C18P C 0.1934(10) 0.6087(8) 0.1167(8) 0.045(5) Uani 1 1 d . . . . .
H18D H 0.2133 0.6157 0.0858 0.067 Uiso 1 1 calc R U . . .
H18E H 0.1809 0.5656 0.1129 0.067 Uiso 1 1 calc R U . . .
H18F H 0.2248 0.6289 0.1481 0.067 Uiso 1 1 calc R U . . .
C19 C 0.651(2) 0.951(2) 0.2108(16) 0.173(10) Uani 1 1 d . U . . .
H19A H 0.6130 0.9677 0.2081 0.260 Uiso 1 1 calc R U . . .
H19B H 0.6911 0.9815 0.2131 0.260 Uiso 1 1 calc R U . . .
H19C H 0.6509 0.9368 0.2422 0.260 Uiso 1 1 calc R U . . .
C19P C 0.0786(9) 0.6032(8) 0.0740(9) 0.049(6) Uani 1 1 d . . . . .
H19D H 0.0381 0.6156 0.0809 0.074 Uiso 1 1 calc R U . . .
H19E H 0.0700 0.5598 0.0673 0.074 Uiso 1 1 calc R U . . .
H19F H 0.0947 0.6145 0.0433 0.074 Uiso 1 1 calc R U . . .
C20 C 0.661(2) 0.924(2) 0.1215(17) 0.173(10) Uani 1 1 d . U . . .
H20A H 0.6392 0.8937 0.0889 0.260 Uiso 1 1 calc R U . . .
H20B H 0.7083 0.9332 0.1205 0.260 Uiso 1 1 calc R U . . .
H20C H 0.6453 0.9599 0.1255 0.260 Uiso 1 1 calc R U . . .
C20P C 0.0981(12) 0.6230(10) 0.1708(10) 0.072(8) Uani 1 1 d . . . . .
H20D H 0.1313 0.6374 0.2015 0.107 Uiso 1 1 calc R U . . .
H20E H 0.0789 0.5801 0.1646 0.107 Uiso 1 1 calc R U . . .
H20F H 0.0638 0.6446 0.1772 0.107 Uiso 1 1 calc R U . . .
C21 C 0.3946(9) 0.6684(9) 0.2360(7) 0.037(5) Uani 1 1 d . . . . .
C21P C 0.0981(9) 0.5911(8) -0.1074(7) 0.032(4) Uani 1 1 d . U . . .
C22 C 0.3956(15) 0.6125(14) 0.2530(11) 0.083(3) Uani 1 1 d . . . . .
C22P C 0.1578(9) 0.5672(8) -0.0919(8) 0.043(5) Uani 1 1 d . . . . .
H22A H 0.1969 0.5866 -0.1048 0.065 Uiso 1 1 calc R U . . .
H22B H 0.1480 0.5239 -0.1074 0.065 Uiso 1 1 calc R U . . .
H22C H 0.1654 0.5764 -0.0536 0.065 Uiso 1 1 calc R U . . .
C23 C 0.4555(13) 0.5869(13) 0.2335(10) 0.083(3) Uani 1 1 d . . . . .
H23A H 0.4429 0.5598 0.1980 0.124 Uiso 1 1 calc R U . . .
H23B H 0.4683 0.5652 0.2572 0.124 Uiso 1 1 calc R U . . .
H23C H 0.4925 0.6200 0.2332 0.124 Uiso 1 1 calc R U . . .
C23P C 0.0774(10) 0.5632(9) -0.1671(8) 0.053(6) Uani 1 1 d . . . . .
H23D H 0.0393 0.5761 -0.1777 0.079 Uiso 1 1 calc R U . . .
H23E H 0.0662 0.5195 -0.1752 0.079 Uiso 1 1 calc R U . . .
H23F H 0.1136 0.5762 -0.1862 0.079 Uiso 1 1 calc R U . . .
C24 C 0.4072(13) 0.6332(13) 0.3130(10) 0.083(3) Uani 1 1 d . . . . .
H24A H 0.4515 0.6590 0.3244 0.124 Uiso 1 1 calc R U . . .
H24B H 0.4023 0.5983 0.3265 0.124 Uiso 1 1 calc R U . . .
H24C H 0.3752 0.6555 0.3264 0.124 Uiso 1 1 calc R U . . .
C24P C 0.0386(9) 0.5724(9) -0.0783(8) 0.047(6) Uani 1 1 d . . . . .
H24D H 0.0473 0.5966 -0.0416 0.070 Uiso 1 1 calc R U . . .
H24E H 0.0316 0.5301 -0.0799 0.070 Uiso 1 1 calc R U . . .
H24F H -0.0005 0.5788 -0.0951 0.070 Uiso 1 1 calc R U . . .
C25 C 0.3280(13) 0.5682(11) 0.2302(12) 0.093(10) Uani 1 1 d . . . . .
H25A H 0.2931 0.5881 0.2407 0.139 Uiso 1 1 calc R U . . .
H25B H 0.3232 0.5333 0.2437 0.139 Uiso 1 1 calc R U . . .
H25C H 0.3250 0.5553 0.1919 0.139 Uiso 1 1 calc R U . . .
C26 C 0.4306(10) 0.8292(10) 0.2949(10) 0.053(6) Uani 1 1 d . . . . .
C27 C 0.4997(12) 0.8541(11) 0.3351(7) 0.054(6) Uani 1 1 d . . . . .
C28 C 0.5278(14) 0.9177(12) 0.3355(11) 0.095(10) Uani 1 1 d . . . . .
H28A H 0.5256 0.9207 0.2994 0.143 Uiso 1 1 calc R U . . .
H28B H 0.5735 0.9306 0.3513 0.143 Uiso 1 1 calc R U . . .
H28C H 0.5027 0.9434 0.3559 0.143 Uiso 1 1 calc R U . . .
C29 C 0.5482(14) 0.8164(16) 0.3170(11) 0.101(11) Uani 1 1 d . . . . .
H29A H 0.5392 0.7814 0.3306 0.151 Uiso 1 1 calc R U . . .
H29B H 0.5928 0.8404 0.3304 0.151 Uiso 1 1 calc R U . . .
H29C H 0.5435 0.8032 0.2787 0.151 Uiso 1 1 calc R U . . .
C30 C 0.4850(15) 0.8484(17) 0.3874(11) 0.126(15) Uani 1 1 d . . . . .
H30A H 0.4777 0.8861 0.4086 0.189 Uiso 1 1 calc R U . . .
H30B H 0.5219 0.8394 0.4047 0.189 Uiso 1 1 calc R U . . .
H30C H 0.4456 0.8161 0.3836 0.189 Uiso 1 1 calc R U . . .
C31 C 0.1878(11) 0.7280(11) 0.3069(9) 0.051(6) Uani 1 1 d . . . . .
C32 C 0.1722(15) 0.6917(16) 0.3474(13) 0.093(10) Uani 1 1 d . . . . .
C33 C 0.2361(15) 0.6866(15) 0.3723(11) 0.101(4) Uani 1 1 d . U . . .
H33A H 0.2397 0.6452 0.3600 0.152 Uiso 1 1 calc R U . . .
H33B H 0.2369 0.6979 0.4106 0.152 Uiso 1 1 calc R U . . .
H33C H 0.2728 0.7132 0.3626 0.152 Uiso 1 1 calc R U . . .
C34 C 0.1373(15) 0.7236(15) 0.3890(11) 0.101(4) Uani 1 1 d . U . . .
H34A H 0.1617 0.7656 0.4028 0.152 Uiso 1 1 calc R U . . .
H34B H 0.1343 0.7046 0.4175 0.152 Uiso 1 1 calc R U . . .
H34C H 0.0933 0.7215 0.3739 0.152 Uiso 1 1 calc R U . . .
C35 C 0.1243(15) 0.6329(14) 0.3203(11) 0.101(4) Uani 1 1 d . U . . .
H35A H 0.0829 0.6403 0.3088 0.152 Uiso 1 1 calc R U . . .
H35B H 0.1167 0.6084 0.3447 0.152 Uiso 1 1 calc R U . . .
H35C H 0.1421 0.6119 0.2898 0.152 Uiso 1 1 calc R U . . .
C36 C 0.2234(12) 0.8864(10) 0.3128(9) 0.056(6) Uani 1 1 d . . . . .
C37 C 0.2691(11) 0.9317(11) 0.3587(9) 0.059(7) Uani 1 1 d . . . . .
C38 C 0.3347(15) 0.9604(15) 0.3375(11) 0.101(4) Uani 1 1 d . . . . .
H38A H 0.3551 0.9286 0.3203 0.152 Uiso 1 1 calc R U . . .
H38B H 0.3651 0.9888 0.3670 0.152 Uiso 1 1 calc R U . . .
H38C H 0.3241 0.9812 0.3123 0.152 Uiso 1 1 calc R U . . .
C39 C 0.2873(15) 0.9004(15) 0.3969(11) 0.101(4) Uani 1 1 d . . . . .
H39A H 0.2485 0.8850 0.4124 0.152 Uiso 1 1 calc R U . . .
H39B H 0.3204 0.9286 0.4247 0.152 Uiso 1 1 calc R U . . .
H39C H 0.3050 0.8672 0.3788 0.152 Uiso 1 1 calc R U . . .
C40 C 0.2418(15) 0.9843(14) 0.3875(11) 0.101(4) Uani 1 1 d . . . . .
H40A H 0.2269 1.0030 0.3620 0.152 Uiso 1 1 calc R U . . .
H40B H 0.2762 1.0138 0.4133 0.152 Uiso 1 1 calc R U . . .
H40C H 0.2050 0.9694 0.4053 0.152 Uiso 1 1 calc R U . . .
C41 C -0.0327(11) 0.7490(10) 0.2231(9) 0.048(6) Uani 1 1 d . . . . .
C42 C -0.0929(12) 0.7265(12) 0.2521(10) 0.068(8) Uani 1 1 d . . . . .
C43 C -0.0970(14) 0.6591(12) 0.2422(11) 0.097(11) Uani 1 1 d . . . . .
H43A H -0.1121 0.6383 0.2052 0.146 Uiso 1 1 calc R U . . .
H43B H -0.1278 0.6427 0.2641 0.146 Uiso 1 1 calc R U . . .
H43C H -0.0537 0.6538 0.2512 0.146 Uiso 1 1 calc R U . . .
C44 C -0.0785(12) 0.7555(12) 0.3104(8) 0.068(7) Uani 1 1 d . U . . .
H44A H -0.0432 0.7416 0.3247 0.102 Uiso 1 1 calc R U . . .
H44B H -0.1178 0.7448 0.3271 0.102 Uiso 1 1 calc R U . . .
H44C H -0.0649 0.7991 0.3172 0.102 Uiso 1 1 calc R U . . .
C45 C -0.1567(11) 0.7372(17) 0.2267(10) 0.107(13) Uani 1 1 d . . . . .
H45A H -0.1530 0.7803 0.2346 0.160 Uiso 1 1 calc R U . . .
H45B H -0.1948 0.7185 0.2412 0.160 Uiso 1 1 calc R U . . .
H45C H -0.1618 0.7196 0.1887 0.160 Uiso 1 1 calc R U . . .
C46 C 0.0238(8) 0.8887(9) 0.1923(8) 0.037(5) Uani 1 1 d . . . . .
C47 C 0.0204(10) 0.9451(9) 0.2362(9) 0.049(6) Uani 1 1 d . . . . .
C48 C 0.0919(10) 0.9880(9) 0.2484(9) 0.060(7) Uani 1 1 d . . . . .
H48A H 0.1231 0.9665 0.2571 0.090 Uiso 1 1 calc R U . . .
H48B H 0.0933 1.0228 0.2780 0.090 Uiso 1 1 calc R U . . .
H48C H 0.1033 1.0013 0.2175 0.090 Uiso 1 1 calc R U . . .
C49 C 0.0082(13) 0.9253(12) 0.2864(10) 0.084(9) Uani 1 1 d . . . . .
H49A H -0.0328 0.8941 0.2799 0.126 Uiso 1 1 calc R U . . .
H49B H 0.0053 0.9596 0.3150 0.126 Uiso 1 1 calc R U . . .
H49C H 0.0444 0.9094 0.2962 0.126 Uiso 1 1 calc R U . . .
C50 C -0.0288(12) 0.9772(10) 0.2200(9) 0.068(8) Uani 1 1 d . . . . .
H50A H -0.0202 0.9846 0.1862 0.102 Uiso 1 1 calc R U . . .
H50B H -0.0243 1.0154 0.2466 0.102 Uiso 1 1 calc R U . . .
H50C H -0.0733 0.9522 0.2168 0.102 Uiso 1 1 calc R U . . .
C51 C -0.0866(9) 0.6498(9) 0.0278(10) 0.040(5) Uani 1 1 d . . . . .
C52 C -0.1464(9) 0.5965(8) 0.0262(9) 0.043(5) Uani 1 1 d . . . . .
C53 C -0.1242(9) 0.5392(8) -0.0004(8) 0.041(5) Uani 1 1 d . . . . .
H53A H -0.1179 0.5379 -0.0368 0.062 Uiso 1 1 calc R U . . .
H53B H -0.1576 0.5037 0.0005 0.062 Uiso 1 1 calc R U . . .
H53C H -0.0829 0.5398 0.0186 0.062 Uiso 1 1 calc R U . . .
C54 C -0.1593(10) 0.5957(9) 0.0837(8) 0.052(6) Uani 1 1 d . . . . .
H54A H -0.1197 0.5928 0.1026 0.078 Uiso 1 1 calc R U . . .
H54B H -0.1953 0.5612 0.0825 0.078 Uiso 1 1 calc R U . . .
H54C H -0.1710 0.6326 0.1017 0.078 Uiso 1 1 calc R U . . .
C55 C -0.2070(9) 0.6007(10) -0.0056(9) 0.057(6) Uani 1 1 d . . . . .
H55A H -0.2178 0.6387 0.0104 0.085 Uiso 1 1 calc R U . . .
H55B H -0.2440 0.5675 -0.0058 0.085 Uiso 1 1 calc R U . . .
H55C H -0.1979 0.5987 -0.0416 0.085 Uiso 1 1 calc R U . . .
C56 C -0.1056(9) 0.7935(9) 0.0133(9) 0.040(5) Uani 1 1 d . . . . .
C57 C -0.1613(9) 0.8170(11) 0.0434(9) 0.055(7) Uani 1 1 d . . . . .
C58 C -0.1343(13) 0.8891(10) 0.0598(10) 0.073(8) Uani 1 1 d . . . . .
H58A H -0.0906 0.9006 0.0793 0.109 Uiso 1 1 calc R U . . .
H58B H -0.1640 0.9075 0.0818 0.109 Uiso 1 1 calc R U . . .
H58C H -0.1321 0.9027 0.0281 0.109 Uiso 1 1 calc R U . . .
C59 C -0.1687(10) 0.7971(10) 0.0942(9) 0.057(6) Uani 1 1 d . U . . .
H59A H -0.1364 0.7746 0.0982 0.086 Uiso 1 1 calc R U . . .
H59B H -0.2128 0.7717 0.0919 0.086 Uiso 1 1 calc R U . . .
H59C H -0.1616 0.8324 0.1244 0.086 Uiso 1 1 calc R U . . .
C60 C -0.2236(10) 0.8002(13) 0.0080(10) 0.080(8) Uani 1 1 d . U . . .
H60A H -0.2231 0.8298 -0.0114 0.119 Uiso 1 1 calc R U . . .
H60B H -0.2604 0.7989 0.0288 0.119 Uiso 1 1 calc R U . . .
H60C H -0.2282 0.7607 -0.0168 0.119 Uiso 1 1 calc R U . . .
C61 C -0.0828(9) 0.6376(8) -0.1701(8) 0.035(5) Uani 1 1 d . . . . .
C62 C -0.1397(10) 0.5843(10) -0.1968(9) 0.050(6) Uani 1 1 d . . . . .
C63 C -0.1484(14) 0.5402(12) -0.1618(11) 0.095(11) Uani 1 1 d . . . . .
H63A H -0.1061 0.5325 -0.1534 0.143 Uiso 1 1 calc R U . . .
H63B H -0.1795 0.5025 -0.1809 0.143 Uiso 1 1 calc R U . . .
H63C H -0.1650 0.5580 -0.1293 0.143 Uiso 1 1 calc R U . . .
C64 C -0.2032(10) 0.6053(11) -0.1981(10) 0.067(7) Uani 1 1 d . . . . .
H64A H -0.2065 0.6303 -0.1632 0.100 Uiso 1 1 calc R U . . .
H64B H -0.2408 0.5705 -0.2086 0.100 Uiso 1 1 calc R U . . .
H64C H -0.2025 0.6286 -0.2234 0.100 Uiso 1 1 calc R U . . .
C65 C -0.1246(12) 0.5509(11) -0.2530(9) 0.073(8) Uani 1 1 d . . . . .
H65A H -0.1242 0.5765 -0.2763 0.110 Uiso 1 1 calc R U . . .
H65B H -0.1584 0.5135 -0.2675 0.110 Uiso 1 1 calc R U . . .
H65C H -0.0818 0.5420 -0.2498 0.110 Uiso 1 1 calc R U . . .
C66 C -0.0197(11) 0.8024(8) -0.1641(11) 0.054(7) Uani 1 1 d . . . . .
C67 C -0.0740(12) 0.8396(11) -0.1564(11) 0.066(7) Uani 1 1 d . . . . .
C68 C -0.0592(14) 0.8869(12) -0.1046(12) 0.109(13) Uani 1 1 d . . . . .
H68A H -0.0488 0.8694 -0.0768 0.163 Uiso 1 1 calc R U . . .
H68B H -0.0974 0.9031 -0.0974 0.163 Uiso 1 1 calc R U . . .
H68C H -0.0218 0.9191 -0.1059 0.163 Uiso 1 1 calc R U . . .
C69 C -0.1441(11) 0.7968(12) -0.1607(8) 0.064(7) Uani 1 1 d . . . . .
H69A H -0.1498 0.7617 -0.1910 0.096 Uiso 1 1 calc R U . . .
H69B H -0.1775 0.8182 -0.1650 0.096 Uiso 1 1 calc R U . . .
H69C H -0.1485 0.7840 -0.1287 0.096 Uiso 1 1 calc R U . . .
C70 C -0.0696(15) 0.8703(14) -0.2018(13) 0.112(12) Uani 1 1 d . . . . .
H70A H -0.0347 0.9074 -0.1913 0.169 Uiso 1 1 calc R U . . .
H70B H -0.1114 0.8794 -0.2093 0.169 Uiso 1 1 calc R U . . .
H70C H -0.0598 0.8433 -0.2334 0.169 Uiso 1 1 calc R U . . .
C71 C 0.1169(9) 0.6402(9) -0.2796(7) 0.032(4) Uani 1 1 d . U . . .
C72 C 0.0997(15) 0.5968(15) -0.3346(11) 0.097(6) Uani 1 1 d . . . . .
C73 C 0.0372(13) 0.5475(13) -0.3366(11) 0.097(6) Uani 1 1 d . . . . .
H73A H 0.0403 0.5328 -0.3057 0.146 Uiso 1 1 calc R U . . .
H73B H 0.0329 0.5144 -0.3684 0.146 Uiso 1 1 calc R U . . .
H73C H -0.0011 0.5640 -0.3369 0.146 Uiso 1 1 calc R U . . .
C74 C 0.0789(14) 0.6407(13) -0.3689(10) 0.097(6) Uani 1 1 d . . . . .
H74A H 0.0485 0.6619 -0.3506 0.146 Uiso 1 1 calc R U . . .
H74B H 0.0578 0.6161 -0.4038 0.146 Uiso 1 1 calc R U . . .
H74C H 0.1181 0.6697 -0.3723 0.146 Uiso 1 1 calc R U . . .
C75 C 0.1564(13) 0.5726(14) -0.3580(10) 0.097(6) Uani 1 1 d . . . . .
H75A H 0.1907 0.6058 -0.3621 0.146 Uiso 1 1 calc R U . . .
H75B H 0.1404 0.5436 -0.3923 0.146 Uiso 1 1 calc R U . . .
H75C H 0.1744 0.5531 -0.3345 0.146 Uiso 1 1 calc R U . . .
C76 C 0.2034(10) 0.8027(10) -0.2313(8) 0.046(6) Uani 1 1 d . . . . .
C77 C 0.1857(11) 0.8516(11) -0.2525(9) 0.055(6) Uani 1 1 d . . . . .
C78 C 0.2423(14) 0.8794(13) -0.2763(11) 0.092(10) Uani 1 1 d . . . . .
H78A H 0.2830 0.8850 -0.2540 0.138 Uiso 1 1 calc R U . . .
H78B H 0.2377 0.9182 -0.2793 0.138 Uiso 1 1 calc R U . . .
H78C H 0.2435 0.8533 -0.3112 0.138 Uiso 1 1 calc R U . . .
C79 C 0.1756(14) 0.9011(12) -0.2034(11) 0.087(9) Uani 1 1 d . . . . .
H79A H 0.1351 0.8859 -0.1897 0.131 Uiso 1 1 calc R U . . .
H79B H 0.1729 0.9369 -0.2139 0.131 Uiso 1 1 calc R U . . .
H79C H 0.2127 0.9113 -0.1761 0.131 Uiso 1 1 calc R U . . .
C80 C 0.1212(11) 0.8236(12) -0.2900(11) 0.085(9) Uani 1 1 d . . . . .
H80A H 0.1288 0.7947 -0.3213 0.128 Uiso 1 1 calc R U . . .
H80B H 0.1061 0.8552 -0.3004 0.128 Uiso 1 1 calc R U . . .
H80C H 0.0879 0.8033 -0.2722 0.128 Uiso 1 1 calc R U . . .
C81 C 0.3005(10) 0.5939(8) -0.1752(7) 0.034(5) Uani 1 1 d . . . . .
C82 C 0.2941(9) 0.5302(9) -0.2107(8) 0.040(5) Uani 1 1 d . . . . .
C83 C 0.3609(15) 0.5302(15) -0.2330(13) 0.124(12) Uani 1 1 d . U . . .
H83A H 0.3644 0.5510 -0.2603 0.185 Uiso 1 1 calc R U . . .
H83B H 0.3635 0.4889 -0.2480 0.185 Uiso 1 1 calc R U . . .
H83C H 0.3967 0.5507 -0.2047 0.185 Uiso 1 1 calc R U . . .
C84 C 0.2783(15) 0.4852(11) -0.1782(11) 0.094(9) Uani 1 1 d . U . . .
H84A H 0.2934 0.5057 -0.1410 0.141 Uiso 1 1 calc R U . . .
H84B H 0.3006 0.4532 -0.1902 0.141 Uiso 1 1 calc R U . . .
H84C H 0.2310 0.4679 -0.1826 0.141 Uiso 1 1 calc R U . . .
C85 C 0.2438(17) 0.5153(15) -0.2582(13) 0.146(18) Uani 1 1 d . . . . .
H85A H 0.2006 0.5159 -0.2466 0.219 Uiso 1 1 calc R U . . .
H85B H 0.2424 0.4755 -0.2809 0.219 Uiso 1 1 calc R U . . .
H85C H 0.2559 0.5449 -0.2776 0.219 Uiso 1 1 calc R U . . .
C86 C 0.3981(10) 0.7085(10) -0.2331(9) 0.045(5) Uani 1 1 d . U . . .
C87 C 0.4226(10) 0.7123(12) -0.2852(8) 0.050(6) Uani 1 1 d . . . . .
C88 C 0.4873(13) 0.6989(16) -0.2897(12) 0.109(12) Uani 1 1 d . . . . .
H88A H 0.5102 0.7069 -0.2546 0.163 Uiso 1 1 calc R U . . .
H88B H 0.5132 0.7241 -0.3087 0.163 Uiso 1 1 calc R U . . .
H88C H 0.4815 0.6567 -0.3087 0.163 Uiso 1 1 calc R U . . .
C89 C 0.4373(19) 0.7777(15) -0.2833(12) 0.127(14) Uani 1 1 d . . . . .
H89A H 0.4042 0.7840 -0.3070 0.191 Uiso 1 1 calc R U . . .
H89B H 0.4806 0.7898 -0.2941 0.191 Uiso 1 1 calc R U . . .
H89C H 0.4364 0.8017 -0.2474 0.191 Uiso 1 1 calc R U . . .
C90 C 0.3712(15) 0.6778(16) -0.3286(11) 0.108(11) Uani 1 1 d . U . . .
H90A H 0.3645 0.6350 -0.3318 0.163 Uiso 1 1 calc R U . . .
H90B H 0.3844 0.6856 -0.3613 0.163 Uiso 1 1 calc R U . . .
H90C H 0.3304 0.6896 -0.3215 0.163 Uiso 1 1 calc R U . . .
C92 C 0.9011(12) 0.8804(11) 0.5403(10) 0.093(6) Uani 1 1 d D U . . .
C93 C 0.891(3) 0.920(2) 0.505(2) 0.093(6) Uani 0.44(2) 1 d D U P A 2
H93A H 0.9071 0.9056 0.4709 0.139 Uiso 0.44(2) 1 calc R U P A 2
H93B H 0.9158 0.9616 0.5215 0.139 Uiso 0.44(2) 1 calc R U P A 2
H93C H 0.8447 0.9187 0.4987 0.139 Uiso 0.44(2) 1 calc R U P A 2
C93B C 0.940(2) 0.878(2) 0.4925(13) 0.093(6) Uani 0.56(2) 1 d D . P A 1
H93D H 0.9354 0.8359 0.4731 0.139 Uiso 0.56(2) 1 calc R U P A 1
H93E H 0.9860 0.8975 0.5045 0.139 Uiso 0.56(2) 1 calc R U P A 1
H93F H 0.9224 0.8981 0.4696 0.139 Uiso 0.56(2) 1 calc R U P A 1
C94 C 0.965(2) 0.861(3) 0.532(2) 0.093(6) Uani 0.44(2) 1 d D U P A 2
H94A H 0.9967 0.8795 0.5634 0.139 Uiso 0.44(2) 1 calc R U P A 2
H94B H 0.9840 0.8737 0.5023 0.139 Uiso 0.44(2) 1 calc R U P A 2
H94C H 0.9566 0.8174 0.5236 0.139 Uiso 0.44(2) 1 calc R U P A 2
C94B C 0.941(2) 0.872(2) 0.5877(14) 0.093(6) Uani 0.56(2) 1 d D . P A 1
H94D H 0.9107 0.8570 0.6105 0.139 Uiso 0.56(2) 1 calc R U P A 1
H94E H 0.9698 0.9109 0.6075 0.139 Uiso 0.56(2) 1 calc R U P A 1
H94F H 0.9672 0.8439 0.5748 0.139 Uiso 0.56(2) 1 calc R U P A 1
C95 C 0.903(3) 0.915(3) 0.5985(12) 0.093(6) Uani 0.44(2) 1 d D U P A 2
H95A H 0.8601 0.9236 0.6043 0.139 Uiso 0.44(2) 1 calc R U P A 2
H95B H 0.9367 0.9524 0.6072 0.139 Uiso 0.44(2) 1 calc R U P A 2
H95C H 0.9120 0.8905 0.6209 0.139 Uiso 0.44(2) 1 calc R U P A 2
C95B C 0.887(2) 0.9432(15) 0.5573(19) 0.093(6) Uani 0.56(2) 1 d D U P A 1
H95D H 0.8593 0.9482 0.5289 0.139 Uiso 0.56(2) 1 calc R U P A 1
H95E H 0.9283 0.9740 0.5650 0.139 Uiso 0.56(2) 1 calc R U P A 1
H95F H 0.8643 0.9468 0.5888 0.139 Uiso 0.56(2) 1 calc R U P A 1
C96 C 0.7208(11) 0.7261(11) 0.4158(8) 0.050(6) Uani 1 1 d . . . . .
C97 C 0.6942(11) 0.7166(10) 0.3552(8) 0.046(5) Uani 1 1 d . . . . .
C98 C 0.6190(14) 0.6991(13) 0.3519(11) 0.092(10) Uani 1 1 d . . . . .
H98A H 0.6044 0.6586 0.3555 0.138 Uiso 1 1 calc R U . . .
H98B H 0.6000 0.7003 0.3179 0.138 Uiso 1 1 calc R U . . .
H98C H 0.6048 0.7273 0.3802 0.138 Uiso 1 1 calc R U . . .
C99 C 0.7166(12) 0.7743(10) 0.3403(9) 0.063(7) Uani 1 1 d . . . . .
H99A H 0.6993 0.8055 0.3627 0.094 Uiso 1 1 calc R U . . .
H99B H 0.7004 0.7680 0.3035 0.094 Uiso 1 1 calc R U . . .
H99C H 0.7645 0.7868 0.3450 0.094 Uiso 1 1 calc R U . . .
C100 C 0.7195(12) 0.6646(11) 0.3199(9) 0.070(7) Uani 1 1 d . . . . .
H10G H 0.7670 0.6775 0.3207 0.105 Uiso 1 1 calc R U . . .
H10H H 0.6987 0.6543 0.2838 0.105 Uiso 1 1 calc R U . . .
H10I H 0.7085 0.6295 0.3332 0.105 Uiso 1 1 calc R U . . .
C101 C 0.8242(12) 0.6865(13) 0.5948(11) 0.065(8) Uani 1 1 d . . . . .
C102 C 0.8739(11) 0.6890(16) 0.6394(11) 0.087(11) Uani 1 1 d . . . . .
C103 C 0.9379(15) 0.7374(18) 0.6430(14) 0.143(16) Uani 1 1 d . . . . .
H10J H 0.9577 0.7276 0.6104 0.215 Uiso 1 1 calc R U . . .
H10K H 0.9684 0.7387 0.6725 0.215 Uiso 1 1 calc R U . . .
H10L H 0.9279 0.7764 0.6482 0.215 Uiso 1 1 calc R U . . .
C104 C 0.8951(19) 0.629(2) 0.625(2) 0.20(2) Uani 1 1 d . . . . .
H10M H 0.8565 0.5952 0.6205 0.303 Uiso 1 1 calc R U . . .
H10N H 0.9263 0.6286 0.6539 0.303 Uiso 1 1 calc R U . . .
H10O H 0.9157 0.6243 0.5929 0.303 Uiso 1 1 calc R U . . .
C105 C 0.8487(18) 0.692(2) 0.6899(14) 0.21(3) Uani 1 1 d . . . . .
H10P H 0.8284 0.7261 0.6991 0.308 Uiso 1 1 calc R U . . .
H10Q H 0.8848 0.6984 0.7170 0.308 Uiso 1 1 calc R U . . .
H10R H 0.8162 0.6552 0.6876 0.308 Uiso 1 1 calc R U . . .
C106 C 0.6981(10) 0.5822(11) 0.4871(9) 0.049(6) Uani 1 1 d . . . . .
C107 C 0.6703(11) 0.5193(10) 0.4471(11) 0.063(7) Uani 1 1 d . . . . .
C108 C 0.6451(16) 0.5265(15) 0.3938(11) 0.106(11) Uani 1 1 d . U . . .
H10S H 0.6088 0.5458 0.3986 0.159 Uiso 1 1 calc R U . . .
H10T H 0.6300 0.4870 0.3683 0.159 Uiso 1 1 calc R U . . .
H10U H 0.6807 0.5511 0.3810 0.159 Uiso 1 1 calc R U . . .
C109 C 0.7244(14) 0.4851(12) 0.4396(15) 0.129(15) Uani 1 1 d . . . . .
H10V H 0.7593 0.5055 0.4231 0.193 Uiso 1 1 calc R U . . .
H10W H 0.7059 0.4442 0.4172 0.193 Uiso 1 1 calc R U . . .
H10X H 0.7424 0.4837 0.4738 0.193 Uiso 1 1 calc R U . . .
C110 C 0.6103(12) 0.4856(12) 0.4634(11) 0.091(10) Uani 1 1 d . . . . .
H11D H 0.6209 0.4803 0.4979 0.137 Uiso 1 1 calc R U . . .
H11E H 0.5940 0.4464 0.4377 0.137 Uiso 1 1 calc R U . . .
H11F H 0.5767 0.5080 0.4654 0.137 Uiso 1 1 calc R U . . .
C111 C 0.6938(10) 0.8003(11) 0.6329(9) 0.047(6) Uani 1 1 d . . . . .
C112 C 0.6945(11) 0.8476(10) 0.6870(8) 0.052(6) Uani 1 1 d . . . . .
C113 C 0.7572(15) 0.8947(13) 0.6971(12) 0.107(11) Uani 1 1 d . . . . .
H11G H 0.7938 0.8775 0.7030 0.160 Uiso 1 1 calc R U . . .
H11H H 0.7563 0.9272 0.7282 0.160 Uiso 1 1 calc R U . . .
H11I H 0.7627 0.9105 0.6667 0.160 Uiso 1 1 calc R U . . .
C114 C 0.6873(16) 0.8144(12) 0.7308(10) 0.099(11) Uani 1 1 d . . . . .
H11J H 0.6472 0.7819 0.7214 0.149 Uiso 1 1 calc R U . . .
H11K H 0.6849 0.8427 0.7643 0.149 Uiso 1 1 calc R U . . .
H11L H 0.7251 0.7978 0.7340 0.149 Uiso 1 1 calc R U . . .
C115 C 0.6345(14) 0.8741(13) 0.6863(10) 0.086(9) Uani 1 1 d . . . . .
H11M H 0.6336 0.8915 0.6568 0.129 Uiso 1 1 calc R U . . .
H11N H 0.6372 0.9052 0.7192 0.129 Uiso 1 1 calc R U . . .
H11O H 0.5944 0.8424 0.6823 0.129 Uiso 1 1 calc R U . . .
C116 C 0.5747(10) 0.7076(11) 0.5172(8) 0.042(5) Uani 1 1 d . . . . .
C117 C 0.5024(10) 0.6862(10) 0.4970(8) 0.047(6) Uani 1 1 d . . . . .
C118 C 0.4808(10) 0.7223(12) 0.4614(9) 0.067(8) Uani 1 1 d . . . . .
H11P H 0.4929 0.7650 0.4803 0.100 Uiso 1 1 calc R U . . .
H11Q H 0.4333 0.7089 0.4518 0.100 Uiso 1 1 calc R U . . .
H11R H 0.5025 0.7158 0.4295 0.100 Uiso 1 1 calc R U . . .
C119 C 0.4922(11) 0.6182(10) 0.4618(10) 0.066(7) Uani 1 1 d . . . . .
H11S H 0.5190 0.6174 0.4328 0.099 Uiso 1 1 calc R U . . .
H11T H 0.4460 0.6014 0.4477 0.099 Uiso 1 1 calc R U . . .
H11U H 0.5054 0.5945 0.4834 0.099 Uiso 1 1 calc R U . . .
C120 C 0.4635(11) 0.6839(12) 0.5430(9) 0.065(7) Uani 1 1 d . . . . .
H12D H 0.4883 0.6732 0.5696 0.098 Uiso 1 1 calc R U . . .
H12E H 0.4217 0.6539 0.5309 0.098 Uiso 1 1 calc R U . . .
H12F H 0.4552 0.7232 0.5582 0.098 Uiso 1 1 calc R U . . .
C121 C 0.6178(12) 0.8772(10) 0.5286(9) 0.058(7) Uani 1 1 d . . . . .
H121 H 0.5958 0.8550 0.5500 0.069 Uiso 1 1 calc R U . . .
C122 C 0.5935(14) 0.9238(12) 0.5198(11) 0.080(5) Uani 1 1 d . . . . .
H122 H 0.5554 0.9319 0.5342 0.096 Uiso 1 1 calc R U . . .
C123 C 0.6254(14) 0.9580(13) 0.4899(11) 0.080(5) Uani 1 1 d . . . . .
H123 H 0.6101 0.9899 0.4830 0.096 Uiso 1 1 calc R U . . .
C124 C 0.6801(14) 0.9435(12) 0.4706(11) 0.080(5) Uani 1 1 d . . . . .
H124 H 0.7046 0.9670 0.4512 0.096 Uiso 1 1 calc R U . . .
C125 C 0.7008(13) 0.8946(11) 0.4791(10) 0.063(7) Uani 1 1 d . . . . .
H125 H 0.7374 0.8846 0.4633 0.075 Uiso 1 1 calc R U . . .
C126 C 0.8501(13) 0.6291(11) 0.4053(10) 0.062(7) Uani 1 1 d . . . . .
H126 H 0.8054 0.6156 0.3911 0.075 Uiso 1 1 calc R U . . .
C127 C 0.8998(14) 0.6064(12) 0.3757(10) 0.070(7) Uani 1 1 d . . . . .
H127 H 0.8888 0.5765 0.3429 0.085 Uiso 1 1 calc R U . . .
C128 C 0.9633(16) 0.6310(18) 0.3984(14) 0.122(16) Uani 1 1 d . . . . .
H128 H 0.9974 0.6196 0.3797 0.147 Uiso 1 1 calc R U . . .
C129 C 0.9787(17) 0.670(2) 0.4455(16) 0.134(16) Uani 1 1 d . . . . .
H129 H 1.0228 0.6830 0.4614 0.161 Uiso 1 1 calc R U . . .
C130 C 0.9296(15) 0.6932(13) 0.4724(13) 0.096(11) Uani 1 1 d . . . . .
H130 H 0.9416 0.7253 0.5036 0.116 Uiso 1 1 calc R U . . .
C131 C 0.6624(13) 0.6442(13) 0.6711(11) 0.075(8) Uani 1 1 d . . . . .
H131 H 0.6994 0.6771 0.6838 0.090 Uiso 1 1 calc R U . . .
C132 C 0.6377(14) 0.6126(18) 0.7060(10) 0.093(11) Uani 1 1 d . . . . .
H132 H 0.6582 0.6205 0.7407 0.112 Uiso 1 1 calc R U . . .
C133 C 0.5821(14) 0.5697(14) 0.6859(11) 0.085(9) Uani 1 1 d . . . . .
H133 H 0.5614 0.5481 0.7083 0.102 Uiso 1 1 calc R U . . .
C134 C 0.5527(15) 0.5548(14) 0.6336(10) 0.077(8) Uani 1 1 d . . . . .
H134 H 0.5146 0.5233 0.6198 0.092 Uiso 1 1 calc R U . . .
C135 C 0.5841(12) 0.5899(12) 0.6048(11) 0.069(8) Uani 1 1 d . . . . .
H135 H 0.5652 0.5831 0.5700 0.083 Uiso 1 1 calc R U . . .

loop_
_atom_site_aniso_label
_atom_site_aniso_U_11
_atom_site_aniso_U_22
_atom_site_aniso_U_33
_atom_site_aniso_U_23
_atom_site_aniso_U_13
_atom_site_aniso_U_12
Dy1 0.0242(4) 0.0259(5) 0.0337(5) 0.0065(4) 0.0041(4) 0.0075(4)
Dy2 0.0187(4) 0.0193(4) 0.0360(5) 0.0044(4) 0.0049(4) 0.0032(3)
Dy3 0.0241(4) 0.0208(4) 0.0320(5) 0.0031(4) 0.0035(4) 0.0051(4)
Dy4 0.0315(5) 0.0309(5) 0.0338(5) 0.0067(4) 0.0062(4) 0.0064(4)
Dy5 0.0313(5) 0.0348(5) 0.0401(6) 0.0057(4) 0.0116(4) 0.0079(4)
Dy6 0.0208(4) 0.0238(5) 0.0505(6) 0.0034(4) 0.0068(4) 0.0039(4)
Dy7 0.0224(4) 0.0232(5) 0.0502(6) 0.0069(4) 0.0057(4) 0.0074(4)
Dy8 0.0292(5) 0.0258(5) 0.0452(6) 0.0077(4) 0.0039(4) 0.0060(4)
Dy9 0.0264(5) 0.0385(5) 0.0437(6) 0.0043(5) 0.0062(4) 0.0056(4)
Dy10 0.0157(4) 0.0154(4) 0.0345(5) 0.0056(4) 0.0050(3) 0.0034(3)
Co1 0.0506(18) 0.0467(18) 0.0369(17) 0.0071(14) 0.0068(13) 0.0110(15)
Co2 0.0477(18) 0.0515(19) 0.0478(19) 0.0082(15) 0.0113(14) 0.0110(15)
Co3 0.0495(17) 0.0478(18) 0.0363(17) 0.0087(14) 0.0047(13) 0.0112(15)
P1 0.032(3) 0.018(2) 0.040(3) 0.006(2) 0.009(2) 0.010(2)
P2 0.018(2) 0.017(2) 0.041(3) 0.005(2) 0.004(2) 0.0018(19)
P3 0.016(2) 0.017(2) 0.047(3) 0.002(2) 0.005(2) 0.0049(19)
P4 0.018(2) 0.017(2) 0.037(3) 0.009(2) 0.004(2) 0.0033(19)
P5 0.024(2) 0.020(2) 0.040(3) 0.012(2) 0.015(2) 0.003(2)
P6 0.020(2) 0.013(2) 0.047(3) 0.002(2) 0.000(2) 0.0018(19)
O1 0.023(7) 0.045(9) 0.065(10) -0.012(7) -0.015(7) 0.017(6)
O1H2 0.025(7) 0.026(7) 0.050(8) -0.003(6) 0.003(6) 0.001(6)
O1O 0.048(8) 0.058(10) 0.046(9) 0.020(7) 0.021(7) 0.012(8)
O1P 0.044(6) 0.013(5) 0.047(7) 0.008(5) 0.001(5) 0.002(5)
O2 0.054(9) 0.036(8) 0.047(9) 0.010(7) 0.020(7) 0.014(7)
O2H2 0.012(6) 0.019(6) 0.044(8) 0.012(5) 0.006(5) 0.007(5)
O2P 0.027(6) 0.019(6) 0.038(8) 0.010(5) 0.002(5) 0.006(5)
O3 0.021(7) 0.043(8) 0.042(8) 0.006(7) 0.009(6) 0.002(6)
O3H2 0.034(7) 0.043(8) 0.063(9) 0.026(7) 0.015(7) 0.024(6)
O3P 0.028(7) 0.031(7) 0.044(8) 0.009(6) 0.000(6) 0.000(6)
O4 0.036(8) 0.049(9) 0.074(11) 0.033(8) 0.026(7) 0.016(7)
O4H2 0.035(7) 0.034(7) 0.034(8) 0.003(6) 0.010(6) 0.011(6)
O4P 0.018(5) 0.039(6) 0.032(6) 0.014(5) 0.017(4) 0.009(5)
O5 0.024(6) 0.038(8) 0.035(8) 0.006(6) 0.003(6) 0.016(6)
O5H2 0.028(7) 0.030(7) 0.044(8) 0.016(6) 0.008(6) 0.004(6)
O5P 0.026(5) 0.014(5) 0.044(6) 0.013(5) 0.012(5) 0.011(4)
O6 0.048(8) 0.034(8) 0.049(9) 0.012(7) -0.002(7) 0.023(7)
O6P 0.030(6) 0.008(5) 0.033(7) 0.004(5) -0.008(5) -0.001(5)
O7 0.049(6) 0.033(5) 0.047(6) 0.000(5) -0.016(5) 0.014(5)
O7P 0.036(4) 0.023(4) 0.049(5) 0.010(3) 0.004(4) 0.008(3)
O8 0.049(6) 0.033(5) 0.047(6) 0.000(5) -0.016(5) 0.014(5)
O8P 0.036(4) 0.023(4) 0.049(5) 0.010(3) 0.004(4) 0.008(3)
O9 0.048(9) 0.046(9) 0.056(9) 0.024(7) 0.014(7) 0.021(7)
O9P 0.036(4) 0.023(4) 0.049(5) 0.010(3) 0.004(4) 0.008(3)
O10 0.065(10) 0.056(10) 0.070(11) 0.028(8) 0.032(8) 0.021(9)
O10P 0.047(7) 0.010(6) 0.030(7) 0.009(5) 0.016(6) 0.004(5)
O11 0.068(10) 0.039(8) 0.049(10) 0.026(7) 0.007(8) 0.024(8)
O11P 0.023(6) 0.021(6) 0.025(7) 0.009(5) 0.011(5) 0.002(5)
O12 0.059(10) 0.065(11) 0.057(10) 0.010(8) 0.004(8) 0.030(9)
O12P 0.010(5) 0.017(6) 0.028(7) 0.006(5) 0.002(5) 0.003(5)
O13 0.051(9) 0.071(11) 0.054(10) 0.033(8) 0.029(8) 0.025(8)
O13P 0.024(3) 0.027(4) 0.029(4) 0.010(3) 0.013(3) -0.006(3)
O14 0.037(8) 0.050(9) 0.064(10) 0.021(8) 0.021(7) 0.012(7)
O14P 0.024(3) 0.027(4) 0.029(4) 0.010(3) 0.013(3) -0.006(3)
O15 0.056(9) 0.041(8) 0.015(7) -0.008(6) 0.009(6) 0.018(7)
O15P 0.024(3) 0.027(4) 0.029(4) 0.010(3) 0.013(3) -0.006(3)
O16 0.059(10) 0.053(10) 0.044(9) 0.001(7) 0.005(7) 0.015(8)
O16P 0.026(4) 0.024(4) 0.029(4) 0.003(3) 0.006(3) 0.006(3)
O17 0.039(6) 0.043(6) 0.065(8) 0.006(6) 0.027(5) -0.001(5)
O17P 0.026(4) 0.024(4) 0.029(4) 0.003(3) 0.006(3) 0.006(3)
O18 0.039(6) 0.043(6) 0.065(8) 0.006(6) 0.027(5) -0.001(5)
O18P 0.026(4) 0.024(4) 0.029(4) 0.003(3) 0.006(3) 0.006(3)
O19 0.027(7) 0.019(6) 0.048(8) 0.001(6) 0.007(6) 0.008(5)
O20 0.033(8) 0.052(9) 0.057(10) 0.009(8) 0.013(7) 0.021(7)
O21 0.038(8) 0.029(8) 0.068(11) 0.005(7) -0.017(7) -0.005(7)
O22 0.037(8) 0.031(8) 0.048(9) 0.002(7) 0.012(7) -0.005(6)
O23 0.035(7) 0.039(8) 0.048(9) 0.021(7) 0.003(6) 0.013(6)
O24 0.034(8) 0.059(10) 0.067(11) -0.022(8) 0.001(7) 0.036(7)
O25 0.028(7) 0.035(8) 0.066(10) 0.015(7) 0.002(7) 0.000(6)
O26 0.037(8) 0.030(7) 0.045(8) 0.010(6) 0.004(6) 0.005(6)
O27 0.035(8) 0.035(8) 0.069(10) 0.017(7) -0.002(7) 0.013(6)
O28 0.082(12) 0.056(10) 0.046(10) 0.015(8) 0.026(9) 0.041(9)
O29 0.044(8) 0.055(10) 0.038(8) -0.007(7) 0.003(7) 0.013(7)
O30 0.038(8) 0.048(9) 0.053(9) 0.000(7) 0.008(7) 0.007(7)
O31 0.038(8) 0.050(9) 0.034(8) 0.009(7) 0.009(6) -0.019(7)
O32 0.036(8) 0.071(11) 0.073(11) 0.020(9) 0.027(8) 0.004(8)
O33 0.043(9) 0.042(9) 0.100(13) 0.005(9) 0.014(8) 0.025(8)
O34 0.060(9) 0.026(8) 0.054(10) 0.004(7) -0.020(8) -0.019(7)
O35 0.054(10) 0.075(12) 0.081(12) -0.019(10) 0.047(9) 0.011(9)
O36 0.077(11) 0.061(10) 0.039(9) -0.005(8) -0.004(8) 0.040(9)
O37 0.044(9) 0.055(10) 0.072(11) -0.002(8) 0.026(8) 0.012(8)
C91 0.073(10) 0.060(10) 0.053(10) 0.019(8) -0.004(8) 0.000(8)
O38 0.054(9) 0.064(11) 0.067(11) 0.031(9) 0.021(8) 0.019(8)
O39 0.058(9) 0.043(9) 0.035(8) -0.003(7) 0.005(7) 0.005(7)
O40 0.057(10) 0.050(10) 0.044(9) -0.004(8) 0.008(7) 0.012(8)
O41 0.047(10) 0.077(13) 0.078(13) 0.006(11) 0.017(9) 0.011(9)
O42 0.067(11) 0.068(11) 0.050(10) 0.023(8) 0.016(8) 0.029(9)
O43 0.049(9) 0.043(9) 0.060(10) 0.015(7) 0.013(7) 0.015(7)
O44 0.051(9) 0.048(9) 0.063(10) 0.025(8) 0.026(8) 0.012(8)
O45 0.058(10) 0.048(10) 0.045(9) 0.001(8) -0.012(7) 0.011(8)
O46 0.035(8) 0.055(9) 0.041(9) 0.001(7) 0.000(6) 0.019(7)
O47 0.060(10) 0.060(10) 0.045(10) 0.015(8) 0.004(8) 0.018(8)
O48 0.029(7) 0.056(10) 0.054(10) 0.016(8) 0.004(7) 0.011(7)
N1 0.070(13) 0.047(12) 0.042(12) -0.008(9) -0.001(10) 0.033(11)
N2 0.044(11) 0.062(13) 0.049(12) 0.012(10) 0.007(9) 0.009(10)
N3 0.040(10) 0.058(12) 0.039(11) 0.019(9) -0.006(8) -0.006(9)
C1 0.027(10) 0.032(11) 0.029(11) 0.015(9) 0.007(9) -0.006(9)
C1P 0.025(7) 0.028(8) 0.041(8) 0.014(6) 0.007(6) 0.004(6)
C2 0.050(13) 0.052(14) 0.039(13) 0.007(11) 0.003(10) 0.033(11)
C2P 0.040(12) 0.032(12) 0.078(17) 0.024(11) -0.007(11) -0.003(10)
C3 0.08(2) 0.064(19) 0.15(3) 0.039(19) 0.051(19) 0.044(16)
C3P 0.050(13) 0.022(11) 0.102(19) 0.029(12) 0.017(13) 0.006(10)
C4 0.050(16) 0.10(2) 0.15(3) 0.00(2) -0.017(16) 0.060(16)
C4P 0.037(12) 0.057(14) 0.055(14) 0.037(12) 0.011(10) -0.011(11)
C5 0.09(2) 0.09(2) 0.065(18) 0.007(15) 0.037(15) 0.057(17)
C5P 0.032(8) 0.022(7) 0.038(8) 0.008(6) 0.009(6) 0.003(6)
C6 0.046(9) 0.038(8) 0.054(9) 0.006(7) 0.001(7) 0.030(7)
C6P 0.056(15) 0.040(14) 0.080(18) 0.002(13) -0.014(13) -0.009(12)
C7 0.046(13) 0.042(13) 0.069(16) 0.023(12) 0.019(12) -0.002(11)
C7P 0.054(13) 0.034(12) 0.058(15) 0.011(11) 0.015(11) 0.015(10)
C8 0.052(16) 0.19(4) 0.09(2) 0.07(2) 0.035(15) 0.06(2)
C8P 0.084(17) 0.020(10) 0.072(16) 0.019(11) 0.029(13) 0.013(11)
C9 0.08(2) 0.08(2) 0.15(3) 0.07(2) -0.02(2) -0.045(18)
C9P 0.040(8) 0.025(7) 0.036(8) 0.005(6) -0.002(7) 0.015(7)
C10 0.087(17) 0.061(16) 0.036(13) 0.022(11) -0.010(12) 0.035(14)
C10P 0.045(13) 0.016(10) 0.12(2) -0.007(12) -0.020(13) 0.000(10)
C11 0.015(7) 0.035(8) 0.039(8) 0.002(7) 0.001(6) 0.004(6)
C11P 0.058(15) 0.027(12) 0.11(2) 0.007(13) 0.020(14) 0.014(11)
C12 0.099(9) 0.085(8) 0.082(8) 0.034(7) 0.007(7) 0.048(7)
C12P 0.084(17) 0.031(12) 0.074(17) 0.037(12) 0.036(13) 0.012(12)
C13 0.099(9) 0.085(8) 0.082(8) 0.034(7) 0.007(7) 0.048(7)
C13P 0.023(7) 0.015(7) 0.031(8) 0.015(6) 0.009(6) 0.002(6)
C14 0.099(9) 0.085(8) 0.082(8) 0.034(7) 0.007(7) 0.048(7)
C14P 0.044(12) 0.027(11) 0.068(15) 0.011(10) 0.004(11) 0.011(10)
C15 0.099(9) 0.085(8) 0.082(8) 0.034(7) 0.007(7) 0.048(7)
C15P 0.018(9) 0.035(11) 0.051(13) 0.014(10) 0.001(8) 0.001(8)
C16 0.050(13) 0.046(13) 0.028(12) 0.002(10) -0.009(10) 0.022(11)
C16P 0.037(11) 0.019(10) 0.094(18) 0.032(11) 0.016(11) 0.009(9)
C17 0.039(13) 0.045(14) 0.067(17) 0.010(12) 0.006(11) -0.004(11)
C17P 0.037(8) 0.022(7) 0.035(8) 0.011(6) 0.007(6) 0.008(6)
C18 0.159(13) 0.159(14) 0.180(14) 0.038(10) 0.025(10) 0.005(10)
C18P 0.063(14) 0.019(10) 0.042(13) -0.004(9) 0.004(10) 0.005(10)
C19 0.159(13) 0.159(14) 0.180(14) 0.038(10) 0.025(10) 0.005(10)
C19P 0.031(11) 0.012(9) 0.099(18) 0.017(11) -0.008(11) -0.004(8)
C20 0.159(13) 0.159(14) 0.180(14) 0.038(10) 0.025(10) 0.005(10)
C20P 0.089(19) 0.038(13) 0.10(2) 0.018(13) 0.042(16) 0.028(13)
C21 0.030(10) 0.044(12) 0.036(12) 0.000(10) 0.019(9) 0.018(10)
C21P 0.038(8) 0.019(7) 0.042(8) 0.015(6) 0.012(7) 0.006(6)
C22 0.099(9) 0.085(8) 0.082(8) 0.034(7) 0.007(7) 0.048(7)
C22P 0.045(12) 0.010(9) 0.068(15) 0.017(9) -0.016(10) -0.007(8)
C23 0.099(9) 0.085(8) 0.082(8) 0.034(7) 0.007(7) 0.048(7)
C23P 0.055(14) 0.021(10) 0.078(17) 0.007(11) 0.011(12) 0.011(10)
C24 0.099(9) 0.085(8) 0.082(8) 0.034(7) 0.007(7) 0.048(7)
C24P 0.036(12) 0.029(11) 0.072(16) 0.024(11) 0.006(10) -0.010(9)
C25 0.09(2) 0.034(14) 0.14(3) 0.037(16) -0.020(19) -0.021(14)
C26 0.038(13) 0.047(14) 0.066(17) -0.001(12) 0.023(12) 0.009(11)
C27 0.070(16) 0.067(16) 0.012(11) 0.004(11) -0.015(10) 0.004(14)
C28 0.09(2) 0.07(2) 0.10(2) 0.019(18) -0.030(18) -0.012(17)
C29 0.10(2) 0.14(3) 0.08(2) 0.04(2) -0.015(17) 0.07(2)
C30 0.09(2) 0.19(4) 0.07(2) 0.07(2) -0.020(18) -0.03(2)
C31 0.049(14) 0.066(16) 0.043(14) 0.024(12) 0.017(11) 0.012(13)
C32 0.07(2) 0.11(3) 0.10(2) 0.04(2) 0.022(17) 0.026(19)
C33 0.118(8) 0.107(8) 0.090(8) 0.048(7) 0.025(7) 0.023(7)
C34 0.118(8) 0.107(8) 0.090(8) 0.048(7) 0.025(7) 0.023(7)
C35 0.118(8) 0.107(8) 0.090(8) 0.048(7) 0.025(7) 0.023(7)
C36 0.069(17) 0.043(14) 0.064(17) 0.018(12) 0.004(13) 0.026(13)
C37 0.058(15) 0.056(15) 0.053(15) -0.009(12) -0.007(12) 0.025(13)
C38 0.118(8) 0.107(8) 0.090(8) 0.048(7) 0.025(7) 0.023(7)
C39 0.118(8) 0.107(8) 0.090(8) 0.048(7) 0.025(7) 0.023(7)
C40 0.118(8) 0.107(8) 0.090(8) 0.048(7) 0.025(7) 0.023(7)
C41 0.056(14) 0.040(13) 0.054(15) 0.007(11) 0.021(12) 0.029(11)
C42 0.060(16) 0.070(18) 0.055(16) 0.005(14) 0.022(13) -0.012(14)
C43 0.10(2) 0.066(19) 0.10(2) 0.022(17) 0.037(18) -0.040(17)
C44 0.072(13) 0.083(15) 0.049(12) 0.019(11) 0.037(11) 0.017(12)
C45 0.043(15) 0.21(4) 0.07(2) 0.07(2) 0.022(14) 0.00(2)
C46 0.013(9) 0.042(12) 0.066(15) 0.029(11) 0.021(9) 0.008(9)
C47 0.046(13) 0.037(12) 0.050(14) -0.008(11) 0.009(11) 0.006(10)
C48 0.058(15) 0.036(13) 0.075(17) 0.002(12) -0.009(13) 0.008(11)
C49 0.09(2) 0.067(19) 0.09(2) -0.001(16) 0.036(17) 0.032(16)
C50 0.081(18) 0.052(15) 0.065(16) -0.016(13) 0.004(13) 0.042(14)
C51 0.030(11) 0.027(11) 0.067(16) 0.009(11) 0.003(11) 0.021(9)
C52 0.032(11) 0.026(10) 0.084(17) 0.030(11) 0.011(11) 0.017(9)
C53 0.034(11) 0.032(11) 0.058(14) 0.012(10) 0.014(10) 0.006(9)
C54 0.048(13) 0.038(12) 0.064(16) 0.007(11) 0.015(11) 0.007(11)
C55 0.027(11) 0.061(15) 0.091(18) 0.030(14) 0.019(11) 0.014(11)
C56 0.038(12) 0.029(11) 0.050(14) -0.010(10) 0.004(10) 0.023(9)
C57 0.014(10) 0.077(17) 0.063(16) 0.001(13) -0.006(10) 0.015(11)
C58 0.10(2) 0.042(14) 0.10(2) 0.020(14) 0.049(16) 0.046(14)
C59 0.042(11) 0.058(12) 0.068(13) 0.011(10) 0.036(10) 0.007(10)
C60 0.044(12) 0.114(17) 0.083(15) 0.008(12) -0.003(10) 0.050(12)
C61 0.038(11) 0.018(9) 0.045(13) 0.008(9) 0.022(10) -0.004(9)
C62 0.037(12) 0.050(14) 0.054(15) 0.010(12) -0.004(10) 0.002(11)
C63 0.10(2) 0.067(19) 0.11(2) 0.061(18) -0.032(18) -0.025(17)
C64 0.036(13) 0.063(17) 0.09(2) 0.031(15) -0.013(12) -0.011(12)
C65 0.063(16) 0.049(15) 0.076(18) -0.020(14) 0.007(13) -0.008(13)
C66 0.050(14) 0.010(9) 0.088(19) 0.007(11) -0.046(14) -0.002(9)
C67 0.067(17) 0.047(15) 0.09(2) 0.028(14) -0.015(14) 0.020(13)
C68 0.09(2) 0.07(2) 0.12(3) -0.052(19) -0.015(19) 0.041(17)
C69 0.078(17) 0.09(2) 0.040(14) 0.027(13) 0.003(12) 0.052(16)
C70 0.11(2) 0.10(3) 0.18(3) 0.10(3) 0.04(2) 0.06(2)
C71 0.039(8) 0.034(8) 0.023(8) 0.012(6) -0.003(7) 0.007(7)
C72 0.093(11) 0.097(13) 0.074(10) -0.029(9) -0.001(9) 0.033(9)
C73 0.093(11) 0.097(13) 0.074(10) -0.029(9) -0.001(9) 0.033(9)
C74 0.093(11) 0.097(13) 0.074(10) -0.029(9) -0.001(9) 0.033(9)
C75 0.093(11) 0.097(13) 0.074(10) -0.029(9) -0.001(9) 0.033(9)
C76 0.034(12) 0.045(13) 0.053(15) 0.017(11) -0.001(10) -0.006(11)
C77 0.054(14) 0.066(16) 0.055(15) 0.042(13) 0.014(12) 0.003(13)
C78 0.10(2) 0.08(2) 0.09(2) 0.047(17) 0.009(17) -0.016(18)
C79 0.09(2) 0.060(18) 0.13(3) 0.049(18) 0.018(18) 0.037(16)
C80 0.058(16) 0.08(2) 0.12(2) 0.050(18) -0.014(16) -0.017(15)
C81 0.039(11) 0.023(10) 0.035(12) 0.007(9) 0.020(9) -0.003(9)
C82 0.033(11) 0.025(10) 0.046(13) -0.007(9) -0.011(9) 0.000(9)
C83 0.111(18) 0.101(18) 0.137(19) -0.005(14) 0.038(15) 0.022(15)
C84 0.141(18) 0.043(13) 0.105(17) 0.026(12) 0.027(14) 0.027(13)
C85 0.16(3) 0.09(3) 0.15(3) -0.04(2) -0.08(3) 0.07(2)
C86 0.040(8) 0.045(9) 0.052(9) 0.002(7) 0.020(7) 0.023(7)
C87 0.042(13) 0.080(18) 0.037(13) 0.027(12) 0.010(10) 0.017(13)
C88 0.08(2) 0.17(4) 0.13(3) 0.11(3) 0.067(19) 0.06(2)
C89 0.19(4) 0.12(3) 0.08(2) 0.07(2) 0.06(2) 0.00(3)
C90 0.116(17) 0.133(19) 0.066(15) 0.035(14) 0.006(14) 0.005(15)
C92 0.088(7) 0.092(7) 0.094(7) 0.023(4) 0.011(4) 0.021(4)
C93 0.088(7) 0.092(7) 0.094(7) 0.023(4) 0.011(4) 0.021(4)
C93B 0.088(7) 0.092(7) 0.094(7) 0.023(4) 0.011(4) 0.021(4)
C94 0.088(7) 0.092(7) 0.094(7) 0.023(4) 0.011(4) 0.021(4)
C94B 0.088(7) 0.092(7) 0.094(7) 0.023(4) 0.011(4) 0.021(4)
C95 0.088(7) 0.092(7) 0.094(7) 0.023(4) 0.011(4) 0.021(4)
C95B 0.088(7) 0.092(7) 0.094(7) 0.023(4) 0.011(4) 0.021(4)
C96 0.051(14) 0.056(15) 0.029(13) -0.003(11) 0.019(10) -0.001(12)
C97 0.050(13) 0.046(13) 0.048(14) 0.023(11) 0.015(11) 0.013(11)
C98 0.11(2) 0.08(2) 0.07(2) 0.018(17) 0.003(17) 0.011(19)
C99 0.089(18) 0.052(15) 0.047(15) 0.009(12) 0.000(13) 0.022(14)
C100 0.082(18) 0.058(16) 0.069(18) 0.016(14) 0.021(14) 0.015(14)
C101 0.035(14) 0.08(2) 0.065(18) -0.009(15) 0.015(13) 0.020(13)
C102 0.026(13) 0.14(3) 0.068(19) -0.017(18) -0.012(12) 0.037(16)
C103 0.10(3) 0.16(4) 0.15(3) 0.06(3) -0.05(2) -0.03(3)
C104 0.12(3) 0.23(6) 0.34(7) 0.16(5) 0.09(4) 0.12(4)
C105 0.13(3) 0.40(8) 0.09(3) -0.01(4) -0.02(2) 0.17(4)
C106 0.027(11) 0.064(16) 0.056(15) 0.026(13) -0.001(11) 0.004(11)
C107 0.041(13) 0.041(13) 0.10(2) 0.010(14) 0.039(13) 0.002(11)
C108 0.132(18) 0.102(18) 0.074(16) 0.024(14) 0.003(14) 0.016(15)
C109 0.08(2) 0.042(17) 0.22(4) -0.03(2) -0.03(2) 0.018(16)
C110 0.067(18) 0.07(2) 0.12(3) 0.016(18) 0.037(17) 0.007(16)
C111 0.038(12) 0.051(15) 0.051(15) 0.011(12) 0.005(11) 0.011(11)
C112 0.058(14) 0.052(14) 0.027(12) -0.004(11) 0.001(10) -0.004(12)
C113 0.12(3) 0.07(2) 0.11(3) 0.009(18) 0.02(2) -0.021(19)
C114 0.16(3) 0.060(19) 0.055(18) -0.009(15) 0.012(18) 0.00(2)
C115 0.11(2) 0.08(2) 0.066(18) -0.005(16) 0.023(16) 0.049(18)
C116 0.042(12) 0.059(15) 0.015(11) 0.000(10) -0.002(9) 0.004(11)
C117 0.037(12) 0.047(13) 0.053(14) 0.007(11) -0.013(10) 0.015(10)
C118 0.039(13) 0.10(2) 0.059(16) 0.032(15) -0.007(11) 0.009(14)
C119 0.056(15) 0.056(16) 0.083(19) 0.019(14) 0.005(13) 0.006(13)
C120 0.058(15) 0.078(19) 0.063(17) 0.015(14) 0.025(13) 0.026(14)
C121 0.076(17) 0.050(14) 0.047(15) 0.021(12) -0.018(13) 0.012(13)
C122 0.089(14) 0.056(11) 0.081(13) 0.002(8) -0.018(10) 0.017(10)
C123 0.089(14) 0.056(11) 0.081(13) 0.002(8) -0.018(10) 0.017(10)
C124 0.089(14) 0.056(11) 0.081(13) 0.002(8) -0.018(10) 0.017(10)
C125 0.074(18) 0.055(16) 0.054(16) 0.011(13) -0.001(13) 0.013(14)
C126 0.074(17) 0.048(15) 0.067(18) 0.013(13) 0.012(14) 0.023(13)
C127 0.09(2) 0.064(17) 0.069(18) 0.031(14) 0.023(16) 0.022(16)
C128 0.07(2) 0.17(4) 0.09(3) -0.01(2) 0.041(19) -0.01(2)
C129 0.08(2) 0.20(5) 0.14(3) 0.04(3) 0.01(2) 0.07(3)
C130 0.07(2) 0.063(19) 0.13(3) -0.004(19) 0.015(19) 0.012(16)
C131 0.069(18) 0.08(2) 0.07(2) 0.037(17) -0.004(16) 0.009(16)
C132 0.068(19) 0.19(4) 0.031(15) 0.03(2) -0.013(14) 0.04(2)
C133 0.08(2) 0.12(3) 0.056(19) 0.043(18) 0.003(16) 0.001(19)
C134 0.11(2) 0.08(2) 0.057(18) 0.027(16) 0.016(16) 0.049(18)
C135 0.048(15) 0.076(19) 0.10(2) 0.059(17) 0.004(14) 0.013(14)

loop_
_atom_type_symbol
_atom_type_description
_atom_type_scat_dispersion_real
_atom_type_scat_dispersion_imag
_atom_type_scat_source
C C 0.0033 0.0016 'International Tables Vol C Tables 4.2.6.8 and 6.1.1.4'
H H 0.0000 0.0000 'International Tables Vol C Tables 4.2.6.8 and 6.1.1.4'
Co Co 0.3494 0.9721 'International Tables Vol C Tables 4.2.6.8 and 6.1.1.4'
Dy Dy -0.1892 4.4098 'International Tables Vol C Tables 4.2.6.8 and 6.1.1.4'
N N 0.0061 0.0033 'International Tables Vol C Tables 4.2.6.8 and 6.1.1.4'
O O 0.0106 0.0060 'International Tables Vol C Tables 4.2.6.8 and 6.1.1.4'
P P 0.1023 0.0942 'International Tables Vol C Tables 4.2.6.8 and 6.1.1.4'

loop_
_geom_angle_atom_site_label_1
_geom_angle_atom_site_label_2
_geom_angle_atom_site_label_3
_geom_angle
O1 Dy1 Dy2 75.3(3)
O1 Dy1 O3 83.8(4)
O1 Dy1 O10P 90.4(5)
O1 Dy1 O36 86.8(5)
O1P Dy1 Dy2 109.0(3)
O1P Dy1 O1 172.6(5)
O1P Dy1 O3 95.4(4)
O1P Dy1 O10P 96.6(4)
O1P Dy1 O36 86.1(5)
O3 Dy1 Dy2 42.4(3)
O10P Dy1 Dy2 39.1(3)
O10P Dy1 O3 78.9(4)
O34 Dy1 Dy2 122.7(4)
O34 Dy1 O1 84.8(5)
O34 Dy1 O1P 97.4(5)
O34 Dy1 O3 163.5(5)
O34 Dy1 O10P 89.4(5)
O34 Dy1 O36 91.0(5)
O36 Dy1 Dy2 139.1(4)
O36 Dy1 O3 100.1(5)
O36 Dy1 O10P 177.2(5)
Dy1 Dy2 Dy3 127.29(3)
P4 Dy2 Dy1 66.08(9)
P4 Dy2 Dy3 62.79(9)
O2 Dy2 Dy1 64.4(4)
O2 Dy2 Dy3 135.3(4)
O2 Dy2 P4 99.1(3)
O2 Dy2 O2H2 143.6(4)
O2 Dy2 O3 72.0(4)
O2 Dy2 O4 81.2(5)
O2 Dy2 O10P 81.6(4)
O2 Dy2 O12P 115.6(4)
O2 Dy2 C6 72.7(5)
O2H2 Dy2 Dy1 80.5(3)
O2H2 Dy2 Dy3 73.8(3)
O2H2 Dy2 P4 73.4(3)
O2H2 Dy2 O3 74.2(4)
O2H2 Dy2 O10P 74.8(4)
O2H2 Dy2 C6 82.7(4)
O3 Dy2 Dy1 37.0(3)
O3 Dy2 Dy3 146.7(3)
O3 Dy2 P4 99.4(3)
O3 Dy2 C6 25.8(4)
O4 Dy2 Dy1 87.7(4)
O4 Dy2 Dy3 135.4(4)
O4 Dy2 P4 149.9(4)
O4 Dy2 O2H2 88.4(4)
O4 Dy2 O3 51.8(4)
O4 Dy2 O10P 122.2(4)
O4 Dy2 O12P 162.6(4)
O4 Dy2 C6 26.2(5)
O5 Dy2 Dy1 129.4(3)
O5 Dy2 Dy3 70.7(3)
O5 Dy2 P4 97.8(3)
O5 Dy2 O2 72.2(5)
O5 Dy2 O2H2 143.3(4)
O5 Dy2 O3 142.3(4)
O5 Dy2 O4 110.7(5)
O5 Dy2 O10P 115.4(4)
O5 Dy2 O12P 80.3(4)
O5 Dy2 C6 127.7(5)
O7 Dy2 Dy1 151.6(3)
O7 Dy2 Dy3 46.9(4)
O7 Dy2 P4 107.0(4)
O7 Dy2 O2 142.5(5)
O7 Dy2 O2H2 71.3(4)
O7 Dy2 O3 127.6(5)
O7 Dy2 O4 88.9(5)
O7 Dy2 O5 77.8(4)
O7 Dy2 O10P 132.7(4)
O7 Dy2 O12P 80.1(4)
O7 Dy2 C6 110.9(5)
O10P Dy2 Dy1 35.7(3)
O10P Dy2 Dy3 92.6(3)
O10P Dy2 P4 30.4(3)
O10P Dy2 O3 70.4(4)
O10P Dy2 C6 96.2(5)
O12P Dy2 Dy1 95.6(2)
O12P Dy2 Dy3 33.8(2)
O12P Dy2 P4 29.6(3)
O12P Dy2 O2H2 75.4(4)
O12P Dy2 O3 126.8(3)
O12P Dy2 O10P 59.9(3)
O12P Dy2 C6 150.9(5)
C6 Dy2 Dy1 61.6(4)
C6 Dy2 Dy3 151.8(4)
C6 Dy2 P4 125.1(4)
Dy4 Dy3 Dy2 143.56(3)
O4H2 Dy3 Dy2 113.6(3)
O4H2 Dy3 Dy4 36.0(3)
O4H2 Dy3 O6 133.4(4)
O4H2 Dy3 O7 138.7(4)
O4H2 Dy3 O8 148.6(4)
O4H2 Dy3 O9 76.5(5)
O4H2 Dy3 O12P 81.9(4)
O4H2 Dy3 C16 151.1(5)
O4P Dy3 Dy2 77.6(3)
O4P Dy3 Dy4 76.1(3)
O4P Dy3 O4H2 78.2(4)
O4P Dy3 O6 138.6(4)
O4P Dy3 O7 69.9(4)
O4P Dy3 O8 79.5(4)
O4P Dy3 O9 149.7(4)
O4P Dy3 O12P 82.2(4)
O4P Dy3 C16 73.0(5)
O6 Dy3 Dy2 65.8(3)
O6 Dy3 Dy4 145.2(4)
O6 Dy3 O7 69.1(4)
O6 Dy3 O8 77.4(4)
O6 Dy3 O9 71.7(5)
O6 Dy3 O12P 78.2(4)
O6 Dy3 C16 71.7(5)
O7 Dy3 Dy2 35.0(2)
O7 Dy3 Dy4 144.5(3)
O7 Dy3 C16 23.4(4)
O8 Dy3 Dy2 82.5(4)
O8 Dy3 Dy4 116.4(3)
O8 Dy3 O7 48.0(4)
O8 Dy3 C16 24.6(4)
O9 Dy3 Dy2 128.3(3)
O9 Dy3 Dy4 73.6(3)
O9 Dy3 O7 140.1(4)
O9 Dy3 O8 115.7(5)
O9 Dy3 O12P 110.3(4)
O9 Dy3 C16 131.5(5)
O11 Dy3 Dy2 153.3(3)
O11 Dy3 Dy4 41.9(4)
O11 Dy3 O4H2 77.9(4)
O11 Dy3 O4P 81.7(4)
O11 Dy3 O6 125.0(5)
O11 Dy3 O7 121.0(4)
O11 Dy3 O8 77.3(5)
O11 Dy3 O9 76.9(5)
O11 Dy3 O12P 156.3(4)
O11 Dy3 C16 99.8(5)
O12P Dy3 Dy2 34.1(2)
O12P Dy3 Dy4 116.9(2)
O12P Dy3 O7 68.6(3)
O12P Dy3 O8 116.5(4)
O12P Dy3 C16 92.0(5)
C16 Dy3 Dy2 58.1(4)
C16 Dy3 Dy4 133.8(4)
Dy3 Dy4 Dy5 147.15(3)
O4H2 Dy4 Dy3 36.3(3)
O4H2 Dy4 Dy5 118.7(3)
O4H2 Dy4 O5P 80.6(4)
O4H2 Dy4 O10 74.9(5)
O4H2 Dy4 O11 73.8(4)
O4H2 Dy4 O12 124.7(5)
O4H2 Dy4 O13 126.9(5)
O4H2 Dy4 O15 145.9(4)
O4H2 Dy4 O15P 85.1(4)
O4H2 Dy4 C26 99.3(5)
O5P Dy4 Dy3 74.8(3)
O5P Dy4 Dy5 80.5(3)
O5P Dy4 O10 145.2(4)
O5P Dy4 O11 76.3(4)
O5P Dy4 O12 97.6(5)
O5P Dy4 O13 144.2(5)
O5P Dy4 O15 72.2(4)
O5P Dy4 O15P 84.5(4)
O5P Dy4 C26 87.8(6)
O10 Dy4 Dy3 70.8(3)
O10 Dy4 Dy5 133.2(4)
O10 Dy4 O11 73.4(5)
O10 Dy4 O12 77.2(5)
O10 Dy4 O15 138.2(5)
O10 Dy4 C26 72.5(6)
O11 Dy4 Dy3 37.5(3)
O11 Dy4 Dy5 151.4(3)
O11 Dy4 C26 26.7(5)
O12 Dy4 Dy3 89.4(4)
O12 Dy4 Dy5 115.3(4)
O12 Dy4 O11 52.7(5)
O12 Dy4 O15 79.9(4)
O12 Dy4 C26 26.1(5)
O13 Dy4 Dy3 141.0(4)
O13 Dy4 Dy5 66.6(4)
O13 Dy4 O10 70.3(5)
O13 Dy4 O11 129.0(5)
O13 Dy4 O12 84.8(5)
O13 Dy4 O15 73.2(5)
O13 Dy4 O15P 76.9(4)
O13 Dy4 C26 106.7(6)
O15 Dy4 Dy3 143.4(3)
O15 Dy4 Dy5 37.6(3)
O15 Dy4 O11 117.5(4)
O15 Dy4 C26 99.7(5)
O15P Dy4 Dy3 119.5(3)
O15P Dy4 Dy5 35.5(3)
O15P Dy4 O10 117.0(5)
O15P Dy4 O11 153.3(4)
O15P Dy4 O12 150.2(4)
O15P Dy4 O15 72.5(4)
O15P Dy4 C26 170.4(6)
C26 Dy4 Dy3 63.5(5)
C26 Dy4 Dy5 137.2(4)
Dy6 Dy5 Dy4 126.28(3)
P5 Dy5 Dy4 64.88(9)
P5 Dy5 Dy6 64.67(9)
O1H2 Dy5 Dy4 73.4(3)
O1H2 Dy5 Dy6 77.0(3)
O1H2 Dy5 P5 74.9(3)
O1H2 Dy5 O15 71.1(4)
O1H2 Dy5 C36 78.7(6)
O14 Dy5 Dy4 71.7(3)
O14 Dy5 Dy6 133.3(3)
O14 Dy5 P5 98.7(4)
O14 Dy5 O1H2 143.7(4)
O14 Dy5 O14P 112.1(4)
O14 Dy5 O15 75.6(5)
O14 Dy5 O15P 82.7(4)
O14 Dy5 O16 84.2(5)
O14 Dy5 O17 71.4(5)
O14 Dy5 O19 144.8(4)
O14 Dy5 C36 78.1(6)
O14P Dy5 Dy4 94.9(3)
O14P Dy5 Dy6 36.0(3)
O14P Dy5 P5 30.1(3)
O14P Dy5 O1H2 80.4(4)
O14P Dy5 O15 130.3(4)
O14P Dy5 C36 154.5(6)
O15 Dy5 Dy4 38.7(3)
O15 Dy5 Dy6 147.8(3)
O15 Dy5 P5 101.8(3)
O15 Dy5 C36 26.7(5)
O15P Dy5 Dy4 35.2(3)
O15P Dy5 Dy6 94.1(3)
O15P Dy5 P5 30.0(3)
O15P Dy5 O1H2 74.5(4)
O15P Dy5 O14P 60.1(4)
O15P Dy5 O15 73.3(4)
O15P Dy5 C36 100.0(6)
O16 Dy5 Dy4 93.0(4)
O16 Dy5 Dy6 129.7(4)
O16 Dy5 P5 155.0(4)
O16 Dy5 O1H2 88.1(5)
O16 Dy5 O14P 163.5(5)
O16 Dy5 O15 54.6(4)
O16 Dy5 O15P 127.9(5)
O16 Dy5 C36 27.9(5)
O17 Dy5 Dy4 139.9(4)
O17 Dy5 Dy6 72.4(4)
O17 Dy5 P5 106.0(3)
O17 Dy5 O1H2 144.9(5)
O17 Dy5 O14P 84.7(4)
O17 Dy5 O15 139.3(5)
O17 Dy5 O15P 123.9(4)
O17 Dy5 O16 98.5(5)
O17 Dy5 O19 75.9(5)
O17 Dy5 C36 120.8(6)
O19 Dy5 Dy4 143.2(3)
O19 Dy5 Dy6 41.4(3)
O19 Dy5 P5 102.4(3)
O19 Dy5 O1H2 69.9(4)
O19 Dy5 O14P 76.7(4)
O19 Dy5 O15 126.1(4)
O19 Dy5 O15P 127.5(4)
O19 Dy5 O16 88.3(5)
O19 Dy5 C36 109.1(5)
C36 Dy5 Dy4 65.2(5)
C36 Dy5 Dy6 147.3(5)
C36 Dy5 P5 128.2(5)
Dy5 Dy6 Dy7 147.48(3)
O5H2 Dy6 Dy5 110.7(3)
O5H2 Dy6 Dy7 39.2(3)
O5H2 Dy6 C46 151.7(4)
O8P Dy6 Dy5 84.6(3)
O8P Dy6 Dy7 74.7(3)
O8P Dy6 O5H2 72.4(4)
O8P Dy6 O14P 85.7(4)
O8P Dy6 O18 147.8(5)
O8P Dy6 O19 77.1(4)
O8P Dy6 O20 83.3(4)
O8P Dy6 O21 136.3(5)
O8P Dy6 O23 87.8(4)
O8P Dy6 C46 79.4(5)
O14P Dy6 Dy5 37.7(3)
O14P Dy6 Dy7 114.5(3)
O14P Dy6 O5H2 75.3(4)
O14P Dy6 O18 84.6(5)
O14P Dy6 O19 73.8(4)
O14P Dy6 O20 127.1(4)
O14P Dy6 O21 89.2(4)
O14P Dy6 C46 100.5(5)
O18 Dy6 Dy5 69.2(4)
O18 Dy6 Dy7 136.8(3)
O18 Dy6 O5H2 133.6(4)
O18 Dy6 O19 70.7(4)
O18 Dy6 O20 78.3(5)
O18 Dy6 O21 74.2(5)
O18 Dy6 C46 72.4(5)
O19 Dy6 Dy5 36.8(3)
O19 Dy6 Dy7 149.8(3)
O19 Dy6 O5H2 137.8(3)
O19 Dy6 C46 26.6(4)
O20 Dy6 Dy5 89.7(3)
O20 Dy6 Dy7 112.0(3)
O20 Dy6 O5H2 146.0(4)
O20 Dy6 O19 53.2(4)
O20 Dy6 C46 26.6(5)
O21 Dy6 Dy5 115.8(4)
O21 Dy6 Dy7 68.2(4)
O21 Dy6 O5H2 64.3(4)
O21 Dy6 O19 142.1(5)
O21 Dy6 O20 131.6(5)
O21 Dy6 C46 144.0(5)
O23 Dy6 Dy5 167.7(3)
O23 Dy6 Dy7 36.9(3)
O23 Dy6 O5H2 75.9(4)
O23 Dy6 O14P 151.1(4)
O23 Dy6 O18 114.3(5)
O23 Dy6 O19 131.7(4)
O23 Dy6 O20 79.8(5)
O23 Dy6 O21 76.4(5)
O23 Dy6 C46 105.9(5)
C46 Dy6 Dy5 63.2(4)
C46 Dy6 Dy7 134.0(4)
Dy8 Dy7 Dy6 144.43(3)
O5H2 Dy7 Dy6 41.1(3)
O5H2 Dy7 Dy8 111.0(3)
O5H2 Dy7 C56 100.0(5)
O9P Dy7 Dy6 68.8(3)
O9P Dy7 Dy8 82.5(3)
O9P Dy7 O5H2 72.0(4)
O9P Dy7 O17P 83.4(4)
O9P Dy7 O22 135.4(5)
O9P Dy7 O23 78.1(4)
O9P Dy7 O24 101.1(5)
O9P Dy7 O25 150.3(5)
O9P Dy7 O27 78.7(4)
O9P Dy7 C56 91.6(5)
O17P Dy7 Dy6 116.5(3)
O17P Dy7 Dy8 36.5(3)
O17P Dy7 O5H2 76.8(4)
O17P Dy7 O22 105.1(4)
O17P Dy7 O23 148.4(4)
O17P Dy7 O24 157.8(5)
O17P Dy7 O27 76.1(4)
O17P Dy7 C56 174.7(5)
O22 Dy7 Dy6 68.4(3)
O22 Dy7 Dy8 129.7(3)
O22 Dy7 O5H2 67.9(4)
O22 Dy7 O23 72.6(4)
O22 Dy7 O24 87.0(5)
O22 Dy7 O27 145.8(4)
O22 Dy7 C56 77.3(5)
O23 Dy7 Dy6 32.4(3)
O23 Dy7 Dy8 157.7(3)
O23 Dy7 O5H2 73.3(4)
O23 Dy7 C56 27.4(5)
O24 Dy7 Dy6 85.1(4)
O24 Dy7 Dy8 121.9(4)
O24 Dy7 O5H2 125.4(5)
O24 Dy7 O23 52.7(5)
O24 Dy7 O27 83.4(5)
O24 Dy7 C56 25.4(5)
O25 Dy7 Dy6 140.8(4)
O25 Dy7 Dy8 69.2(3)
O25 Dy7 O5H2 125.9(4)
O25 Dy7 O17P 79.2(4)
O25 Dy7 O22 72.9(5)
O25 Dy7 O23 127.3(4)
O25 Dy7 O24 87.0(5)
O25 Dy7 O27 73.9(5)
O25 Dy7 C56 106.1(5)
O27 Dy7 Dy6 142.6(3)
O27 Dy7 Dy8 39.9(3)
O27 Dy7 O5H2 141.9(4)
O27 Dy7 O23 123.9(4)
O27 Dy7 C56 104.7(6)
C56 Dy7 Dy6 59.7(4)
C56 Dy7 Dy8 144.6(5)
Dy7 Dy8 Dy9 124.84(3)
P6 Dy8 Dy7 64.32(9)
P6 Dy8 Dy9 65.00(9)
O3H2 Dy8 Dy7 71.8(3)
O3H2 Dy8 Dy9 77.0(3)
O3H2 Dy8 P6 76.9(3)
O3H2 Dy8 O16P 78.8(4)
O3H2 Dy8 O17P 75.8(4)
O3H2 Dy8 O27 69.2(4)
O3H2 Dy8 C66 77.6(5)
O16P Dy8 Dy7 93.6(3)
O16P Dy8 Dy9 35.5(3)
O16P Dy8 P6 30.0(3)
O16P Dy8 O27 127.6(4)
O16P Dy8 C66 153.0(5)
O17P Dy8 Dy7 35.2(3)
O17P Dy8 Dy9 93.8(3)
O17P Dy8 P6 29.6(3)
O17P Dy8 O16P 59.5(4)
O17P Dy8 O27 72.7(4)
O17P Dy8 C66 101.7(7)
O26 Dy8 Dy7 71.0(3)
O26 Dy8 Dy9 133.9(3)
O26 Dy8 P6 95.3(3)
O26 Dy8 O3H2 141.6(4)
O26 Dy8 O16P 112.6(4)
O26 Dy8 O17P 79.4(4)
O26 Dy8 O27 75.7(4)
O26 Dy8 C66 79.3(5)
O27 Dy8 Dy7 37.8(3)
O27 Dy8 Dy9 145.7(3)
O27 Dy8 P6 100.8(3)
O27 Dy8 C66 29.0(6)
O28 Dy8 Dy7 91.7(4)
O28 Dy8 Dy9 132.2(4)
O28 Dy8 P6 154.8(4)
O28 Dy8 O3H2 88.8(5)
O28 Dy8 O16P 164.4(5)
O28 Dy8 O17P 126.9(4)
O28 Dy8 O26 83.0(5)
O28 Dy8 O27 54.4(5)
O28 Dy8 O31 91.3(5)
O28 Dy8 C66 25.4(6)
O29 Dy8 Dy7 140.5(4)
O29 Dy8 Dy9 70.7(3)
O29 Dy8 P6 102.0(4)
O29 Dy8 O3H2 144.4(4)
O29 Dy8 O16P 83.5(4)
O29 Dy8 O17P 120.3(5)
O29 Dy8 O26 73.9(5)
O29 Dy8 O27 143.4(4)
O29 Dy8 O28 101.6(5)
O29 Dy8 O31 74.6(5)
O29 Dy8 C66 123.5(6)
O31 Dy8 Dy7 142.7(3)
O31 Dy8 Dy9 40.9(4)
O31 Dy8 P6 103.2(4)
O31 Dy8 O3H2 71.2(4)
O31 Dy8 O16P 75.6(5)
O31 Dy8 O17P 128.3(4)
O31 Dy8 O26 146.1(4)
O31 Dy8 O27 126.8(5)
O31 Dy8 C66 108.5(7)
C66 Dy8 Dy7 66.6(6)
C66 Dy8 Dy9 145.8(4)
C66 Dy8 P6 129.6(6)
P1 Dy9 Dy8 102.57(9)
O1P Dy9 Dy8 130.1(3)
O1P Dy9 P1 29.2(3)
O1P Dy9 C76 114.5(5)
O3P Dy9 Dy8 75.7(3)
O3P Dy9 P1 28.1(3)
O3P Dy9 O1P 57.4(4)
O3P Dy9 O31 72.5(4)
O3P Dy9 O32 80.8(5)
O3P Dy9 C76 75.0(5)
O16P Dy9 Dy8 38.2(3)
O16P Dy9 P1 91.9(3)
O16P Dy9 O1P 108.0(4)
O16P Dy9 O3P 76.0(4)
O16P Dy9 O31 74.0(4)
O16P Dy9 O32 124.5(5)
O16P Dy9 O33 79.4(5)
O16P Dy9 C76 99.9(5)
O30 Dy9 Dy8 69.7(3)
O30 Dy9 P1 170.4(4)
O30 Dy9 O1P 159.7(4)
O30 Dy9 O3P 142.6(4)
O30 Dy9 O16P 85.2(4)
O30 Dy9 O31 71.4(4)
O30 Dy9 O32 84.0(5)
O30 Dy9 O33 80.2(5)
O30 Dy9 C76 76.9(5)
O31 Dy9 Dy8 36.5(3)
O31 Dy9 P1 99.0(3)
O31 Dy9 O1P 126.3(4)
O31 Dy9 C76 26.1(5)
O32 Dy9 Dy8 87.4(3)
O32 Dy9 P1 90.2(4)
O32 Dy9 O1P 100.0(4)
O32 Dy9 O31 51.0(4)
O32 Dy9 C76 24.8(5)
O33 Dy9 Dy8 110.2(3)
O33 Dy9 P1 108.3(4)
O33 Dy9 O1P 87.1(4)
O33 Dy9 O3P 126.0(5)
O33 Dy9 O31 142.2(4)
O33 Dy9 O32 150.1(5)
O33 Dy9 C76 157.1(5)
O35 Dy9 Dy8 153.6(5)
O35 Dy9 P1 98.4(4)
O35 Dy9 O1P 74.2(5)
O35 Dy9 O3P 121.1(5)
O35 Dy9 O16P 156.7(5)
O35 Dy9 O30 87.6(5)
O35 Dy9 O31 124.3(6)
O35 Dy9 O32 76.6(6)
O35 Dy9 O33 77.6(6)
O35 Dy9 C76 100.1(7)
C76 Dy9 Dy8 62.6(4)
C76 Dy9 P1 94.7(4)
O2P Dy10 O11P 84.8(4)
O2P Dy10 O13P 172.5(4)
O2P Dy10 O18P 98.4(4)
O6P Dy10 O2P 86.2(4)
O6P Dy10 O7P 88.5(4)
O6P Dy10 O11P 91.5(4)
O6P Dy10 O13P 91.1(4)
O6P Dy10 O18P 171.6(4)
O7P Dy10 O2P 93.2(4)
O7P Dy10 O11P 178.0(4)
O7P Dy10 O13P 93.8(4)
O7P Dy10 O18P 84.3(4)
O11P Dy10 O18P 95.9(4)
O13P Dy10 O11P 88.2(4)
O13P Dy10 O18P 85.1(4)
O1O Co1 O37 91.9(6)
O1O Co1 O39 95.7(6)
O1O Co1 O46 95.2(6)
O1O Co1 O48 93.6(6)
O1O Co1 N1 178.9(7)
O37 Co1 O39 93.9(6)
O37 Co1 O46 86.9(5)
O37 Co1 N1 88.4(7)
O39 Co1 O46 169.0(7)
O39 Co1 N1 83.1(7)
O46 Co1 N1 85.9(7)
O48 Co1 O37 174.5(7)
O48 Co1 O39 85.1(6)
O48 Co1 O46 93.0(6)
O48 Co1 N1 86.2(7)
O1O Co2 O38 95.7(6)
O1O Co2 O40 93.8(6)
O1O Co2 O41 91.8(7)
O1O Co2 O43 94.6(6)
O1O Co2 N2 178.4(7)
O38 Co2 N2 85.1(7)
O40 Co2 O38 94.1(7)
O40 Co2 O41 174.4(7)
O40 Co2 O43 85.4(7)
O40 Co2 N2 87.6(7)
O41 Co2 O38 85.8(7)
O41 Co2 O43 93.6(7)
O41 Co2 N2 86.8(7)
O43 Co2 O38 169.8(6)
O43 Co2 N2 84.7(7)
O1O Co3 O42 93.0(7)
O1O Co3 O44 93.9(6)
O1O Co3 O45 94.6(7)
O1O Co3 O47 95.6(7)
O1O Co3 N3 179.0(7)
O42 Co3 O44 93.8(6)
O42 Co3 O47 171.3(7)
O42 Co3 N3 86.0(7)
O44 Co3 O47 86.6(6)
O44 Co3 N3 86.0(7)
O45 Co3 O42 85.9(6)
O45 Co3 O44 171.5(7)
O45 Co3 O47 92.4(6)
O45 Co3 N3 85.5(7)
O47 Co3 N3 85.4(7)
O1P P1 Dy9 57.3(5)
O1P P1 O3P 103.0(7)
O1P P1 C1P 112.9(8)
O2P P1 Dy9 127.2(5)
O2P P1 O1P 109.7(7)
O2P P1 O3P 114.2(7)
O2P P1 C1P 110.3(7)
O3P P1 Dy9 45.7(5)
O3P P1 C1P 106.5(8)
C1P P1 Dy9 122.0(6)
O4P P2 O5P 113.9(7)
O4P P2 O6P 110.6(7)
O4P P2 C5P 107.1(7)
O5P P2 C5P 105.8(7)
O6P P2 O5P 111.1(6)
O6P P2 C5P 108.0(8)
O7P P3 O9P 109.7(7)
O7P P3 C9P 111.0(8)
O8P P3 O7P 110.5(7)
O8P P3 O9P 114.2(7)
O8P P3 C9P 106.1(8)
O9P P3 C9P 105.2(8)
O10P P4 Dy2 53.4(4)
O10P P4 C13P 109.4(7)
O11P P4 Dy2 129.9(5)
O11P P4 O10P 111.2(7)
O11P P4 O12P 114.2(6)
O11P P4 C13P 112.2(7)
O12P P4 Dy2 49.4(4)
O12P P4 O10P 102.8(6)
O12P P4 C13P 106.4(7)
C13P P4 Dy2 117.9(5)
O13P P5 Dy5 130.1(5)
O13P P5 O14P 114.0(7)
O13P P5 O15P 115.1(6)
O13P P5 C17P 109.5(8)
O14P P5 Dy5 51.6(4)
O14P P5 O15P 102.2(6)
O14P P5 C17P 107.6(7)
O15P P5 Dy5 50.6(4)
O15P P5 C17P 108.0(8)
C17P P5 Dy5 120.4(6)
O16P P6 Dy8 53.0(4)
O16P P6 C21P 107.8(7)
O17P P6 Dy8 49.9(5)
O17P P6 O16P 102.7(7)
O17P P6 C21P 107.3(7)
O18P P6 Dy8 131.0(5)
O18P P6 O16P 112.1(6)
O18P P6 O17P 112.9(6)
O18P P6 C21P 113.4(8)
C21P P6 Dy8 115.5(6)
C1 O1 Dy1 128.8(12)
Co2 O1O Co1 118.8(7)
Co3 O1O Co1 119.6(7)
Co3 O1O Co2 121.5(8)
Dy1 O1P Dy9 116.1(4)
P1 O1P Dy1 146.5(8)
P1 O1P Dy9 93.5(6)
C1 O2 Dy2 145.7(13)
P1 O2P Dy10 139.3(6)
Dy1 O3 Dy2 100.7(5)
C6 O3 Dy1 155.3(12)
C6 O3 Dy2 91.5(12)
P1 O3P Dy9 106.2(6)
C6 O4 Dy2 101.4(12)
Dy4 O4H2 Dy3 107.7(4)
P2 O4P Dy3 134.9(7)
C11 O5 Dy2 135.5(11)
Dy7 O5H2 Dy6 99.7(4)
P2 O5P Dy4 133.4(6)
C11 O6 Dy3 142.3(13)
P2 O6P Dy10 155.0(7)
Dy2 O7 Dy3 98.2(4)
C16 O7 Dy2 168.9(13)
C16 O7 Dy3 84.9(13)
P3 O7P Dy10 148.0(8)
C16 O8 Dy3 105.1(11)
P3 O8P Dy6 135.9(7)
C21 O9 Dy3 133.7(12)
P3 O9P Dy7 143.5(8)
C21 O10 Dy4 136.9(14)
Dy1 O10P Dy2 105.2(4)
P4 O10P Dy1 158.5(7)
P4 O10P Dy2 96.2(5)
Dy3 O11 Dy4 100.6(5)
C26 O11 Dy3 161.8(14)
C26 O11 Dy4 88.3(12)
P4 O11P Dy10 156.3(7)
C26 O12 Dy4 94.9(14)
Dy3 O12P Dy2 112.1(4)
P4 O12P Dy2 101.0(5)
P4 O12P Dy3 143.8(6)
C31 O13 Dy4 142.0(16)
P5 O13P Dy10 163.6(7)
C31 O14 Dy5 133.9(13)
Dy6 O14P Dy5 106.3(4)
P5 O14P Dy5 98.3(5)
P5 O14P Dy6 146.8(7)
Dy5 O15 Dy4 103.7(4)
C36 O15 Dy4 162.1(15)
C36 O15 Dy5 91.7(14)
Dy4 O15P Dy5 109.4(4)
P5 O15P Dy4 149.4(7)
P5 O15P Dy5 99.4(6)
C36 O16 Dy5 94.2(12)
Dy9 O16P Dy8 106.2(5)
P6 O16P Dy8 97.0(5)
P6 O16P Dy9 153.1(7)
C41 O17 Dy5 134.9(15)
Dy7 O17P Dy8 108.3(5)
P6 O17P Dy7 148.3(7)
P6 O17P Dy8 100.5(6)
C41 O18 Dy6 138.1(14)
P6 O18P Dy10 164.5(8)
Dy5 O19 Dy6 101.8(4)
C46 O19 Dy5 164.7(12)
C46 O19 Dy6 89.7(11)
C46 O20 Dy6 96.7(11)
C51 O21 Dy6 136.1(14)
C51 O22 Dy7 137.7(12)
Dy6 O23 Dy7 110.7(5)
C56 O23 Dy6 159.4(13)
C56 O23 Dy7 88.7(11)
C56 O24 Dy7 99.5(11)
C61 O25 Dy7 140.5(12)
C61 O26 Dy8 136.0(12)
Dy7 O27 Dy8 102.3(5)
C66 O27 Dy7 167.0(14)
C66 O27 Dy8 87.1(13)
C66 O28 Dy8 99.0(14)
C71 O29 Dy8 136.4(12)
C71 O30 Dy9 137.1(12)
Dy8 O31 Dy9 102.7(5)
C76 O31 Dy8 166.0(15)
C76 O31 Dy9 91.3(13)
C76 O32 Dy9 101.6(14)
C81 O33 Dy9 141.8(13)
C81 O34 Dy1 136.6(13)
C86 O35 Dy9 152.5(15)
C86 O36 Dy1 129.8(14)
C91 O37 Co1 125.9(4)
O37 C91 O38 132.9(8)
O37 C91 C92 124.9(10)
O38 C91 C92 101.6(14)
C91 O38 Co2 124.5(10)
C96 O39 Co1 127.2(16)
C96 O40 Co2 124.4(13)
C101 O41 Co2 125.1(16)
C101 O42 Co3 131.5(18)
C106 O43 Co2 133.9(15)
C106 O44 Co3 126.9(14)
C111 O45 Co3 124.9(15)
C111 O46 Co1 129.8(14)
C116 O47 Co3 130.8(15)
C116 O48 Co1 127.3(13)
C121 N1 Co1 121.2(19)
C125 N1 Co1 122.9(17)
C125 N1 C121 116(2)
C126 N2 Co2 116.5(15)
C130 N2 Co2 122.3(18)
C130 N2 C126 121(2)
C131 N3 Co3 120.2(16)
C135 N3 Co3 121.8(17)
C135 N3 C131 118(2)
O1 C1 C2 113.9(16)
O2 C1 O1 125.3(18)
O2 C1 C2 120.6(17)
C2P C1P P1 107.4(13)
C3P C1P P1 106.7(12)
C3P C1P C2P 109.0(16)
C3P C1P C4P 113.2(17)
C4P C1P P1 109.3(13)
C4P C1P C2P 111.0(16)
C1 C2 C4 112.7(17)
C3 C2 C1 106.5(18)
C3 C2 C4 112(2)
C3 C2 C5 107(2)
C5 C2 C1 114.2(17)
C5 C2 C4 105(2)
C6P C5P P2 107.9(14)
C7P C5P P2 112.4(13)
C7P C5P C6P 108.1(16)
C7P C5P C8P 109.1(17)
C8P C5P P2 110.1(12)
C8P C5P C6P 109.1(17)
O3 C6 Dy2 62.6(12)
O3 C6 O4 114(2)
O3 C6 C7 128(2)
O4 C6 Dy2 52.4(10)
O4 C6 C7 118.0(19)
C7 C6 Dy2 165.8(15)
C6 C7 C8 106(2)
C6 C7 C9 111(2)
C6 C7 C10 109.9(18)
C8 C7 C10 106(2)
C9 C7 C8 113(2)
C9 C7 C10 110(2)
C10P C9P P3 110.6(14)
C10P C9P C12P 108.5(18)
C11P C9P P3 108.4(14)
C11P C9P C10P 111.6(16)
C11P C9P C12P 107.1(18)
C12P C9P P3 110.6(13)
O5 C11 O6 125.3(18)
O5 C11 C12 120.4(18)
O6 C11 C12 114(2)
C13 C12 C11 109(2)
C14 C12 C11 115(2)
C14 C12 C13 110(2)
C14 C12 C15 112(3)
C15 C12 C11 107(2)
C15 C12 C13 103(2)
C14P C13P P4 111.0(12)
C15P C13P P4 108.4(12)
C15P C13P C14P 107.1(14)
C15P C13P C16P 111.5(15)
C16P C13P P4 109.3(11)
C16P C13P C14P 109.7(15)
O7 C16 Dy3 71.7(12)
O7 C16 O8 122(2)
O7 C16 C17 124(2)
O8 C16 Dy3 50.3(10)
O8 C16 C17 114.1(17)
C17 C16 Dy3 163.5(15)
C18 C17 C16 108(2)
C19 C17 C16 113(2)
C19 C17 C18 106(3)
C20 C17 C16 112(2)
C20 C17 C18 110(3)
C20 C17 C19 108(3)
C18P C17P P5 108.8(12)
C19P C17P P5 110.6(13)
C19P C17P C18P 111.9(15)
C19P C17P C20P 107.2(17)
C20P C17P P5 108.3(13)
C20P C17P C18P 110.0(17)
O9 C21 C22 119.1(18)
O10 C21 O9 124(2)
O10 C21 C22 117(2)
C22P C21P P6 109.2(12)
C23P C21P P6 109.0(13)
C23P C21P C22P 107.7(15)
C23P C21P C24P 108.3(15)
C24P C21P P6 110.8(13)
C24P C21P C22P 111.7(16)
C21 C22 C23 111(2)
C21 C22 C24 106(2)
C21 C22 C25 106(2)
C24 C22 C23 107(2)
C24 C22 C25 114(3)
C25 C22 C23 113(2)
O11 C26 Dy4 65.1(12)
O11 C26 C27 119.8(18)
O12 C26 Dy4 59.1(11)
O12 C26 O11 124(2)
O12 C26 C27 116(2)
C27 C26 Dy4 172.0(17)
C28 C27 C26 107(2)
C28 C27 C29 110(2)
C29 C27 C26 111.1(18)
C30 C27 C26 108(2)
C30 C27 C28 113(2)
C30 C27 C29 107(2)
O13 C31 O14 124(2)
O13 C31 C32 118(2)
O14 C31 C32 117(2)
C33 C32 C31 109(2)
C34 C32 C31 110(3)
C34 C32 C33 109(3)
C34 C32 C35 105(3)
C35 C32 C31 109(2)
C35 C32 C33 115(3)
O15 C36 Dy5 61.6(12)
O15 C36 O16 119(2)
O15 C36 C37 123(2)
O16 C36 Dy5 57.9(11)
O16 C36 C37 117.9(19)
C37 C36 Dy5 175.6(17)
C36 C37 C38 109(2)
C36 C37 C40 115(2)
C39 C37 C36 109(2)
C39 C37 C38 108(2)
C39 C37 C40 109(2)
C40 C37 C38 107(2)
O17 C41 C42 118(2)
O18 C41 O17 125(2)
O18 C41 C42 117(2)
C43 C42 C41 104(2)
C43 C42 C45 112(2)
C44 C42 C41 110.6(18)
C44 C42 C43 108(2)
C44 C42 C45 113(2)
C45 C42 C41 109(2)
O19 C46 Dy6 63.6(10)
O19 C46 O20 120.3(18)
O19 C46 C47 121.8(18)
O20 C46 Dy6 56.7(10)
O20 C46 C47 117.7(17)
C47 C46 Dy6 172.5(13)
C46 C47 C48 106.3(16)
C49 C47 C46 107.1(19)
C49 C47 C48 105.2(19)
C50 C47 C46 112.7(17)
C50 C47 C48 110(2)
C50 C47 C49 114.8(19)
O21 C51 O22 126(2)
O21 C51 C52 119(2)
O22 C51 C52 114.6(18)
C51 C52 C54 109.8(18)
C53 C52 C51 104.8(15)
C53 C52 C54 108.2(16)
C55 C52 C51 110.6(17)
C55 C52 C53 111.2(18)
C55 C52 C54 111.9(17)
O23 C56 Dy7 64.0(9)
O23 C56 C57 120.7(19)
O24 C56 Dy7 55.0(9)
O24 C56 O23 118.6(16)
O24 C56 C57 120.7(17)
C57 C56 Dy7 172.0(13)
C56 C57 C58 103.8(17)
C59 C57 C56 111.0(19)
C59 C57 C58 108.4(18)
C60 C57 C56 111.2(18)
C60 C57 C58 108(2)
C60 C57 C59 114(2)
O25 C61 C62 116.9(17)
O26 C61 O25 122.7(16)
O26 C61 C62 120.4(17)
C61 C62 C63 107.9(17)
C61 C62 C64 109.4(18)
C61 C62 C65 110.3(18)
C63 C62 C65 109(2)
C64 C62 C63 107(2)
C64 C62 C65 113.5(19)
O27 C66 Dy8 63.9(10)
O27 C66 C67 113(2)
O28 C66 Dy8 55.6(12)
O28 C66 O27 119(2)
O28 C66 C67 127(2)
C67 C66 Dy8 174.0(17)
C68 C67 C66 111.1(19)
C68 C67 C69 110(2)
C68 C67 C70 109(3)
C69 C67 C66 110.7(19)
C70 C67 C66 105(2)
C70 C67 C69 111(2)
O29 C71 O30 125.8(16)
O29 C71 C72 120.0(18)
O30 C71 C72 114.2(19)
C71 C72 C73 110(2)
C71 C72 C74 101(2)
C71 C72 C75 115(2)
C73 C72 C74 107(2)
C75 C72 C73 114(3)
C75 C72 C74 109(3)
O31 C76 Dy9 62.6(12)
O31 C76 C77 121(2)
O32 C76 Dy9 53.5(12)
O32 C76 O31 116(2)
O32 C76 C77 123(2)
C77 C76 Dy9 175.1(14)
C76 C77 C79 106.4(19)
C76 C77 C80 108(2)
C78 C77 C76 109(2)
C78 C77 C79 107(2)
C78 C77 C80 115(2)
C80 C77 C79 110(2)
O33 C81 O34 122.2(17)
O33 C81 C82 121.0(18)
O34 C81 C82 116.8(18)
C81 C82 C83 106.6(18)
C81 C82 C84 109.5(18)
C84 C82 C83 111(2)
C85 C82 C81 111(2)
C85 C82 C83 105(2)
C85 C82 C84 112(2)
O35 C86 C87 116(2)
O36 C86 O35 126(2)
O36 C86 C87 118.0(19)
C88 C87 C86 112(2)
C88 C87 C89 103(2)
C89 C87 C86 106(2)
C90 C87 C86 110(2)
C90 C87 C88 116(2)
C90 C87 C89 110(2)
C93 C92 C91 100(3)
C93B C92 C91 113(2)
C93B C92 C94B 112(2)
C93B C92 C95B 108(2)
C94 C92 C91 123(3)
C94 C92 C93 110(2)
C94 C92 C95 110(2)
C94B C92 C91 110(2)
C95 C92 C91 103(3)
C95 C92 C93 110(2)
C95B C92 C91 106(2)
C95B C92 C94B 108(2)
O39 C96 C97 111(2)
O40 C96 O39 130(2)
O40 C96 C97 118.7(18)
C98 C97 C96 105.7(18)
C98 C97 C100 111(2)
C99 C97 C96 110.2(18)
C99 C97 C98 110(2)
C99 C97 C100 111.8(19)
C100 C97 C96 108.4(19)
O41 C101 O42 127(2)
O41 C101 C102 118(2)
O42 C101 C102 115(3)
C101 C102 C103 111(3)
C101 C102 C104 108(3)
C103 C102 C104 104(3)
C105 C102 C101 115(2)
C105 C102 C103 113(3)
C105 C102 C104 104(4)
O43 C106 C107 117(2)
O44 C106 O43 123(2)
O44 C106 C107 118.7(18)
C108 C107 C106 110(2)
C109 C107 C106 109.5(19)
C109 C107 C108 110(2)
C110 C107 C106 111(2)
C110 C107 C108 103(2)
C110 C107 C109 113(2)
O45 C111 O46 128(2)
O45 C111 C112 118(2)
O46 C111 C112 113(2)
C113 C112 C111 108(2)
C113 C112 C114 112(2)
C113 C112 C115 112(2)
C114 C112 C111 108(2)
C115 C112 C111 110.6(17)
C115 C112 C114 106(2)
O47 C116 O48 125.3(19)
O47 C116 C117 118(2)
O48 C116 C117 117(2)
C116 C117 C118 113(2)
C116 C117 C119 105.2(17)
C116 C117 C120 109.0(17)
C118 C117 C119 107.9(18)
C120 C117 C118 114.5(19)
C120 C117 C119 107(2)
N1 C121 C122 124(3)
C123 C122 C121 119(3)
C124 C123 C122 117(3)
C123 C124 C125 121(3)
N1 C125 C124 123(3)
N2 C126 C127 120(2)
C128 C127 C126 116(3)
C129 C128 C127 123(3)
C128 C129 C130 120(3)
N2 C130 C129 120(3)
N3 C131 C132 125(3)
C133 C132 C131 114(2)
C132 C133 C134 124(3)
C135 C134 C133 114(3)
N3 C135 C134 125(3)

loop_
_geom_bond_atom_site_label_1
_geom_bond_atom_site_label_2
_geom_bond_distance
Dy1 Dy2 3.7740(12)
Dy1 O1 2.249(12)
Dy1 O1P 2.229(12)
Dy1 O3 2.309(11)
Dy1 O10P 2.283(11)
Dy1 O34 2.227(12)
Dy1 O36 2.269(15)
Dy2 Dy3 3.9029(12)
Dy2 P4 3.054(4)
Dy2 O2 2.318(13)
Dy2 O2H2 2.409(10)
Dy2 O3 2.588(13)
Dy2 O4 2.355(13)
Dy2 O5 2.285(12)
Dy2 O7 2.261(13)
Dy2 O10P 2.467(11)
Dy2 O12P 2.363(10)
Dy2 C6 2.91(2)
Dy3 Dy4 3.7154(12)
Dy3 O4H2 2.308(12)
Dy3 O4P 2.304(12)
Dy3 O6 2.319(13)
Dy3 O7 2.877(15)
Dy3 O8 2.404(13)
Dy3 O9 2.335(14)
Dy3 O11 2.302(15)
Dy3 O12P 2.343(10)
Dy3 C16 3.02(2)
Dy4 Dy5 3.8667(12)
Dy4 O4H2 2.294(11)
Dy4 O5P 2.304(11)
Dy4 O10 2.378(16)
Dy4 O11 2.522(14)
Dy4 O12 2.393(14)
Dy4 O13 2.309(14)
Dy4 O15 2.489(12)
Dy4 O15P 2.360(11)
Dy4 C26 2.78(2)
Dy5 Dy6 3.7802(13)
Dy5 P5 3.039(5)
Dy5 O1H2 2.420(13)
Dy5 O14 2.257(15)
Dy5 O14P 2.408(11)
Dy5 O15 2.427(12)
Dy5 O15P 2.379(11)
Dy5 O16 2.343(13)
Dy5 O17 2.267(13)
Dy5 O19 2.315(12)
Dy5 C36 2.76(2)
Dy6 Dy7 3.9528(14)
Dy6 O5H2 2.635(12)
Dy6 O8P 2.259(12)
Dy6 O14P 2.316(12)
Dy6 O18 2.320(15)
Dy6 O19 2.554(11)
Dy6 O20 2.399(13)
Dy6 O21 2.342(13)
Dy6 O23 2.265(12)
Dy6 C46 2.85(2)
Dy7 Dy8 3.7994(13)
Dy7 O5H2 2.537(12)
Dy7 O9P 2.245(11)
Dy7 O17P 2.307(11)
Dy7 O22 2.315(14)
Dy7 O23 2.536(13)
Dy7 O24 2.345(12)
Dy7 O25 2.293(13)
Dy7 O27 2.385(15)
Dy7 C56 2.822(18)
Dy8 Dy9 3.8205(12)
Dy8 P6 3.062(5)
Dy8 O3H2 2.362(12)
Dy8 O16P 2.463(11)
Dy8 O17P 2.382(12)
Dy8 O26 2.332(12)
Dy8 O27 2.495(13)
Dy8 O28 2.319(15)
Dy8 O29 2.296(12)
Dy8 O31 2.327(12)
Dy8 C66 2.77(2)
Dy9 P1 3.147(5)
Dy9 O1P 2.653(11)
Dy9 O3P 2.345(12)
Dy9 O16P 2.312(11)
Dy9 O30 2.281(13)
Dy9 O31 2.562(15)
Dy9 O32 2.369(17)
Dy9 O33 2.326(16)
Dy9 O35 2.279(13)
Dy9 C76 2.89(2)
Dy10 O2P 2.270(12)
Dy10 O6P 2.207(10)
Dy10 O7P 2.242(12)
Dy10 O11P 2.298(11)
Dy10 O13P 2.290(11)
Dy10 O18P 2.338(10)
Co1 O1O 1.878(15)
Co1 O37 1.898(13)
Co1 O39 1.910(14)
Co1 O46 1.921(14)
Co1 O48 1.883(13)
Co1 N1 1.995(19)
Co2 O1O 1.832(13)
Co2 O38 1.921(16)
Co2 O40 1.847(15)
Co2 O41 1.894(18)
Co2 O43 1.896(14)
Co2 N2 2.034(18)
Co3 O1O 1.824(14)
Co3 O42 1.893(15)
Co3 O44 1.905(14)
Co3 O45 1.891(14)
Co3 O47 1.967(15)
Co3 N3 2.044(18)
P1 O1P 1.540(12)
P1 O2P 1.518(12)
P1 O3P 1.545(12)
P1 C1P 1.841(18)
P2 O4P 1.507(11)
P2 O5P 1.553(12)
P2 O6P 1.530(11)
P2 C5P 1.814(18)
P3 O7P 1.519(12)
P3 O8P 1.511(13)
P3 O9P 1.535(12)
P3 C9P 1.822(18)
P4 O10P 1.553(12)
P4 O11P 1.524(11)
P4 O12P 1.536(10)
P4 C13P 1.836(16)
P5 O13P 1.505(12)
P5 O14P 1.539(12)
P5 O15P 1.541(12)
P5 C17P 1.823(18)
P6 O16P 1.542(12)
P6 O17P 1.538(12)
P6 O18P 1.512(11)
P6 C21P 1.815(17)
O1 C1 1.27(2)
O2 C1 1.21(2)
O3 C6 1.27(2)
O4 C6 1.31(2)
O5 C11 1.24(2)
O6 C11 1.24(2)
O7 C16 1.20(2)
O8 C16 1.30(2)
O9 C21 1.31(2)
O10 C21 1.27(2)
O11 C26 1.25(2)
O12 C26 1.23(2)
O13 C31 1.22(2)
O14 C31 1.33(3)
O15 C36 1.24(2)
O16 C36 1.29(2)
O17 C41 1.29(2)
O18 C41 1.27(2)
O19 C46 1.28(2)
O20 C46 1.28(2)
O21 C51 1.23(2)
O22 C51 1.27(2)
O23 C56 1.30(2)
O24 C56 1.23(2)
O25 C61 1.28(2)
O26 C61 1.26(2)
O27 C66 1.35(3)
O28 C66 1.20(3)
O29 C71 1.24(2)
O30 C71 1.32(2)
O31 C76 1.27(2)
O32 C76 1.24(2)
O33 C81 1.22(2)
O34 C81 1.25(2)
O35 C86 1.26(2)
O36 C86 1.25(2)
O37 C91 1.0108
C91 O38 1.398(19)
C91 C92 1.61(3)
O39 C96 1.26(2)
O40 C96 1.25(3)
O41 C101 1.23(3)
O42 C101 1.26(3)
O43 C106 1.28(2)
O44 C106 1.24(2)
O45 C111 1.26(3)
O46 C111 1.26(3)
O47 C116 1.23(2)
O48 C116 1.27(2)
N1 C121 1.33(3)
N1 C125 1.31(3)
N2 C126 1.35(3)
N2 C130 1.27(3)
N3 C131 1.30(3)
N3 C135 1.27(3)
C1 C2 1.52(3)
C1P C2P 1.56(2)
C1P C3P 1.51(3)
C1P C4P 1.52(2)
C2 C3 1.48(3)
C2 C4 1.54(3)
C2 C5 1.50(3)
C5P C6P 1.53(3)
C5P C7P 1.52(2)
C5P C8P 1.53(3)
C6 C7 1.47(3)
C7 C8 1.47(3)
C7 C9 1.47(3)
C7 C10 1.53(3)
C9P C10P 1.52(2)
C9P C11P 1.51(3)
C9P C12P 1.52(3)
C11 C12 1.54(3)
C12 C13 1.50(4)
C12 C14 1.38(3)
C12 C15 1.49(4)
C13P C14P 1.51(2)
C13P C15P 1.50(2)
C13P C16P 1.50(2)
C16 C17 1.51(3)
C17 C18 1.44(5)
C17 C19 1.43(4)
C17 C20 1.38(4)
C17P C18P 1.55(2)
C17P C19P 1.51(2)
C17P C20P 1.52(3)
C21 C22 1.49(3)
C21P C22P 1.55(2)
C21P C23P 1.52(3)
C21P C24P 1.52(2)
C22 C23 1.55(3)
C22 C24 1.50(3)
C22 C25 1.53(3)
C26 C27 1.62(3)
C27 C28 1.47(3)
C27 C29 1.50(3)
C27 C30 1.45(3)
C31 C32 1.52(4)
C32 C33 1.49(4)
C32 C34 1.47(4)
C32 C35 1.48(4)
C36 C37 1.49(3)
C37 C38 1.57(3)
C37 C39 1.46(3)
C37 C40 1.51(3)
C41 C42 1.55(3)
C42 C43 1.51(4)
C42 C44 1.48(3)
C42 C45 1.55(4)
C46 C47 1.52(3)
C47 C48 1.55(3)
C47 C49 1.52(3)
C47 C50 1.50(3)
C51 C52 1.54(3)
C52 C53 1.53(2)
C52 C54 1.54(3)
C52 C55 1.50(3)
C56 C57 1.55(3)
C57 C58 1.59(3)
C57 C59 1.52(3)
C57 C60 1.46(3)
C61 C62 1.49(3)
C62 C63 1.54(3)
C62 C64 1.51(3)
C62 C65 1.56(3)
C66 C67 1.56(3)
C67 C68 1.47(3)
C67 C69 1.55(3)
C67 C70 1.54(4)
C71 C72 1.50(3)
C72 C73 1.52(4)
C72 C74 1.64(4)
C72 C75 1.51(3)
C76 C77 1.50(3)
C77 C78 1.46(3)
C77 C79 1.55(3)
C77 C80 1.52(3)
C81 C82 1.51(2)
C82 C83 1.53(3)
C82 C84 1.51(3)
C82 C85 1.49(3)
C86 C87 1.49(3)
C87 C88 1.45(3)
C87 C89 1.48(4)
C87 C90 1.44(3)
C92 C93 1.518(14)
C92 C93B 1.512(14)
C92 C94 1.514(14)
C92 C94B 1.525(14)
C92 C95 1.517(14)
C92 C95B 1.522(14)
C96 C97 1.59(3)
C97 C98 1.51(3)
C97 C99 1.49(3)
C97 C100 1.54(3)
C101 C102 1.49(3)
C102 C103 1.52(4)
C102 C104 1.54(5)
C102 C105 1.43(4)
C106 C107 1.53(3)
C107 C108 1.52(4)
C107 C109 1.51(3)
C107 C110 1.46(3)
C111 C112 1.55(3)
C112 C113 1.46(3)
C112 C114 1.54(3)
C112 C115 1.51(3)
C116 C117 1.49(3)
C117 C118 1.52(3)
C117 C119 1.58(3)
C117 C120 1.49(3)
C121 C122 1.37(3)
C122 C123 1.35(4)
C123 C124 1.34(4)
C124 C125 1.38(3)
C126 C127 1.44(3)
C127 C128 1.34(4)
C128 C129 1.30(4)
C129 C130 1.39(4)
C131 C132 1.37(4)
C132 C133 1.32(4)
C133 C134 1.38(3)
C134 C135 1.34(3)
